data_4319251
loop_
_publ_author_name
'Alexander Bilyk'
'Annegret K. Hall'
'Jack M. Harrowfield'
'M. Wais Hosseini'
'Brian W. Skelton'
'Allan H. White'

_publ_contact_author_address
;
   Department of Chemistry
   University of Western Australia
   Nedlands
   Western Australia 6907
   Australia
;
_publ_contact_author_email bws@crystal.uwa.edu.au
_publ_contact_author_fax (+61)_08_9380_1118
_publ_contact_author_name 'Skelton, B. W.'
_publ_contact_author_phone (+61)_08-9380_3481
_publ_section_title
;
 Systematic Structural Coordination Chemistry of
 p-tert-Butyltetrathiacalix[4]arene: 1. Group 1 Elements and Congeners
;
_journal_name_full 'Inorganic Chemistry'
_journal_page_first 672
_journal_page_last 686
_journal_paper_doi 10.1021/ic001008c
_journal_volume 40
_journal_year 2001
_chemical_formula_sum 'C56 H81 Na O9 S4'
_chemical_formula_weight 1049.51
_space_group_IT_number 14
_symmetry_cell_setting monoclinic
_symmetry_space_group_name_Hall '-P 2ybc'
_symmetry_space_group_name_H-M 'P 1 21/c 1'
_cell_angle_alpha 90.00000
_cell_angle_beta 105.500(3)
_cell_angle_gamma 90.00000
_cell_formula_units_Z 4
_cell_length_a 13.259(2)
_cell_length_b 22.178(4)
_cell_length_c 20.527(4)
_cell_measurement_reflns_used 8192
_cell_measurement_temperature 153
_cell_measurement_theta_max 24.3
_cell_measurement_theta_min 2.8
_cell_volume 5816.6(18)
_computing_cell_refinement 'Siemens SAINT (Siemens, 1995)'
_computing_data_collection 'Siemens SMART (Siemens, 1995)'
_computing_data_reduction 'xtal ADDREF SORTRF'
_computing_molecular_graphics xtal
_computing_publication_material 'xtal BONDLA CIFIO'
_computing_structure_refinement 'xtal CRYLSQ'
_computing_structure_solution xtal
_diffrn_ambient_temperature 153
_diffrn_measurement_device_type
;
Bruker SMART CCD diffractometer
;
_diffrn_measurement_method '\w scans'
_diffrn_radiation_detector 'CCD area detector'
_diffrn_radiation_monochromator graphite
_diffrn_radiation_source 'sealed tube'
_diffrn_radiation_type 'Mo K\a'
_diffrn_radiation_wavelength .71073
_diffrn_reflns_av_R_equivalents .066
_diffrn_reflns_av_sigmaI/netI .068
_diffrn_reflns_limit_h_max 17
_diffrn_reflns_limit_h_min 0
_diffrn_reflns_limit_k_max 0
_diffrn_reflns_limit_k_min -28
_diffrn_reflns_limit_l_max 26
_diffrn_reflns_limit_l_min -26
_diffrn_reflns_number 63310
_diffrn_reflns_theta_max 29.19
_diffrn_reflns_theta_min 1.84
_diffrn_standards_decay_% 0
_exptl_absorpt_coefficient_mu .111
_exptl_absorpt_correction_type none
_exptl_crystal_colour colourless
_exptl_crystal_density_diffrn 1.198
_exptl_crystal_description plate
_exptl_crystal_F_000 2256
_exptl_crystal_size_max .45
_exptl_crystal_size_mid .40
_exptl_crystal_size_min .20
_refine_diff_density_max 1.018
_refine_diff_density_min -.457
_refine_ls_goodness_of_fit_all 1.486
_refine_ls_goodness_of_fit_ref 1.66
_refine_ls_hydrogen_treatment mixed
_refine_ls_matrix_type atomblock
_refine_ls_number_constraints 0
_refine_ls_number_parameters 792
_refine_ls_number_reflns 9851
_refine_ls_number_restraints 20
_refine_ls_R_factor_all .1
_refine_ls_R_factor_gt .073
_refine_ls_shift/su_max .069
_refine_ls_shift/su_mean .008
_refine_ls_structure_factor_coef F
_refine_ls_weighting_scheme calc
_refine_ls_wR_factor_all .09
_refine_ls_wR_factor_ref .085
_reflns_d_resolution_high .729
_reflns_d_resolution_low 11.064
_reflns_Friedel_coverage 0
_reflns_limit_h_max 17
_reflns_limit_h_min 0
_reflns_limit_k_max 28
_reflns_limit_k_min 0
_reflns_limit_l_max 26
_reflns_limit_l_min -26
_reflns_number_gt 9851
_reflns_number_total 13373
_reflns_threshold_expression 'F    > 4.00 sig(F   )'
_cod_data_source_file ic001008c_05.cif
_cod_data_source_block ahb53
_cod_original_sg_symbol_Hall -p_2ybc
_cod_original_formula_sum 'C56 H81 Na1 O9 S4'
_cod_database_code 4319251

loop_
_symmetry_equiv_pos_as_xyz
+x,+y,+z
-x,1/2+y,1/2-z
-x,-y,-z
+x,1/2-y,1/2+z

loop_
_atom_site_label
_atom_site_fract_x
_atom_site_fract_y
_atom_site_fract_z
_atom_site_U_iso_or_equiv
_atom_site_adp_type
_atom_site_calc_flag
_atom_site_calc_attached_atom
_atom_site_occupancy
_atom_site_disorder_assembly
_atom_site_disorder_group
Na .21770(12) .51214(7) .97554(7) .0529(8) Uani ? ? 1.00000 ? ?
O11 -.0347(2) .57116(11) .82342(12) .0475(12) Uani ? ? 1.00000 ? ?
C11 -.0862(3) .58951(16) .76011(17) .0439(17) Uani ? ? 1.00000 ? ?
C12 -.1876(3) .56985(16) .72762(17) .0448(17) Uani ? ? 1.00000 ? ?
C13 -.2354(3) .5897(2) .66180(18) .055(2) Uani ? ? 1.00000 ? ?
C14 -.1859(3) .6289(2) .62714(19) .060(2) Uani ? ? 1.00000 ? ?
C141 -.2400(4) .6500(3) .5544(2) .074(3) Uani ? ? 1.00000 ? ?
C142 -.3298(6) .6967(4) .5579(4) .051(4) Uani ? ? .50000 ? ?
C143 -.2771(7) .6043(4) .5085(4) .055(4) Uani ? ? .50000 ? ?
C144 -.1602(7) .6942(4) .5239(4) .057(4) Uani ? ? .50000 ? ?
C142' -.3595(10) .6082(7) .5281(6) .121(9) Uani ? ? .50000 ? ?
C143' -.1873(10) .6108(5) .5096(4) .087(7) Uani ? ? .50000 ? ?
C144' -.2620(10) .7059(5) .5484(5) .093(7) Uani ? ? .50000 ? ?
C15 -.0866(3) .64928(18) .6611(2) .055(2) Uani ? ? 1.00000 ? ?
C16 -.0370(3) .63044(16) .72668(18) .0461(18) Uani ? ? 1.00000 ? ?
S1 -.26155(7) .52562(5) .77056(5) .0485(5) Uani ? ? 1.00000 ? ?
O21 .1790(2) .57047(11) .87513(12) .0464(13) Uani ? ? 1.00000 ? ?
C21 .2162(3) .56939(14) .81952(16) .0364(15) Uani ? ? 1.00000 ? ?
C22 .1798(3) .60922(14) .76494(18) .0397(16) Uani ? ? 1.00000 ? ?
C23 .2229(3) .60770(15) .71030(18) .0440(17) Uani ? ? 1.00000 ? ?
C24 .3015(3) .56761(16) .70679(17) .0427(17) Uani ? ? 1.00000 ? ?
C241 .3491(3) .5683(2) .6458(2) .059(2) Uani ? ? 1.00000 ? ?
C242 .4135(6) .6241(4) .6489(4) .146(6) Uani ? ? 1.00000 ? ?
C243 .4225(5) .5137(3) .6464(3) .105(4) Uani ? ? 1.00000 ? ?
C244 .2624(4) .5633(3) .5801(2) .088(3) Uani ? ? 1.00000 ? ?
C25 .3359(2) .52823(15) .76064(17) .0379(15) Uani ? ? 1.00000 ? ?
C26 .2938(2) .52800(13) .81598(16) .0329(14) Uani ? ? 1.00000 ? ?
S2 .08418(9) .66478(4) .76875(5) .0526(5) Uani ? ? 1.00000 ? ?
O31 .12742(17) .44074(11) .89704(12) .0407(11) Uani ? ? 1.00000 ? ?
C31 .1644(2) .40034(14) .86044(16) .0326(14) Uani ? ? 1.00000 ? ?
C32 .1091(2) .34755(14) .83381(17) .0348(15) Uani ? ? 1.00000 ? ?
C33 .1493(3) .30799(14) .79488(17) .0371(15) Uani ? ? 1.00000 ? ?
C34 .2451(3) .31760(14) .78051(17) .0373(15) Uani ? ? 1.00000 ? ?
C341 .2877(3) .27629(16) .7348(2) .0485(19) Uani ? ? 1.00000 ? ?
C342 .3932(4) .2493(2) .7752(3) .079(3) Uani ? ? 1.00000 ? ?
C343 .3049(4) .3130(2) .6757(2) .071(3) Uani ? ? 1.00000 ? ?
C344 .2145(5) .2244(2) .7086(3) .087(3) Uani ? ? 1.00000 ? ?
C35 .3009(2) .36931(14) .80918(17) .0360(15) Uani ? ? 1.00000 ? ?
C36 .2625(2) .40972(13) .84760(16) .0331(14) Uani ? ? 1.00000 ? ?
S3 .34048(6) .47414(4) .88220(4) .0364(4) Uani ? ? 1.00000 ? ?
O41 -.06787(17) .46076(10) .85160(11) .0389(11) Uani ? ? 1.00000 ? ?
C41 -.1306(2) .42651(15) .80472(15) .0347(15) Uani ? ? 1.00000 ? ?
C42 -.2226(3) .45022(16) .75972(16) .0384(16) Uani ? ? 1.00000 ? ?
C43 -.2867(3) .41461(17) .70969(18) .0427(17) Uani ? ? 1.00000 ? ?
C44 -.2654(2) .35397(16) .70112(18) .0408(17) Uani ? ? 1.00000 ? ?
C441 -.3364(3) .31594(18) .6441(2) .051(2) Uani ? ? 1.00000 ? ?
C442 -.3050(6) .2488(4) .6379(4) .056(4) Uani ? ? .50000 ? ?
C443 -.3394(6) .3433(4) .5721(4) .055(4) Uani ? ? .50000 ? ?
C444 -.4505(5) .3162(4) .6479(4) .055(4) Uani ? ? .50000 ? ?
C442' -.2682(7) .2927(5) .6043(5) .072(5) Uani ? ? .50000 ? ?
C443' -.4277(7) .3519(5) .6052(5) .078(6) Uani ? ? .50000 ? ?
C444' -.3724(7) .2628(4) .6827(6) .075(6) Uani ? ? .50000 ? ?
C45 -.1768(2) .33013(15) .74683(18) .0404(16) Uani ? ? 1.00000 ? ?
C46 -.1105(2) .36480(15) .79713(17) .0365(15) Uani ? ? 1.00000 ? ?
S4 -.00688(7) .32777(4) .85730(5) .0424(4) Uani ? ? 1.00000 ? ?
O101 .3355(3) .58006(15) 1.03748(15) .090(2) Uani ? ? 1.00000 ? ?
C102 .3422(9) .5877(4) 1.1074(3) .178(7) Uani ? ? 1.00000 ? ?
C103 .3789(5) .6430(4) 1.1287(3) .122(5) Uani ? ? 1.00000 ? ?
C104 .4231(5) .6698(3) 1.0748(3) .093(4) Uani ? ? 1.00000 ? ?
C105 .3908(5) .6244(3) 1.0174(3) .099(4) Uani ? ? 1.00000 ? ?
O201 .3032(3) .43838(16) 1.04840(18) .102(2) Uani ? ? 1.00000 ? ?
C202 .2831(8) .3744(4) 1.0470(7) .105(7) Uani ? ? .50000 ? ?
C203 .3738(12) .3445(7) 1.0545(10) .161(13) Uani ? ? .50000 ? ?
C204 .4463(6) .3801(4) 1.1234(4) .056(4) Uani ? ? .50000 ? ?
C205 .4135(6) .4416(4) 1.0925(4) .054(4) Uani ? ? .50000 ? ?
C202' .2212(9) .3941(5) 1.0580(5) .090(6) Uani ? ? .50000 ? ?
C203' .2798(15) .3416(5) 1.0438(7) .138(11) Uani ? ? .50000 ? ?
C204' .3872(8) .3436(5) 1.0796(4) .081(6) Uani ? ? .50000 ? ?
C205' .3943(10) .4224(6) 1.0839(7) .106(4) Uiso ? ? .50000 ? ?
O301 -.1144(4) .1882(2) .5139(3) .136(4) Uani ? ? 1.00000 ? ?
C302 -.1455(6) .2453(4) .4726(4) .123(5) Uani ? ? 1.00000 ? ?
C303 -.0576(9) .2819(5) .4803(5) .083(6) Uani ? ? .50000 ? ?
C304 .0351(9) .2440(6) .5267(6) .105(8) Uani ? ? .50000 ? ?
C305 -.0121(5) .2068(3) .5586(3) .101(4) Uani ? ? 1.00000 ? ?
C303' -.1035(8) .2975(5) .5227(7) .089(7) Uani ? ? .50000 ? ?
C304' -.0267(9) .2719(5) .5742(7) .094(7) Uani ? ? .50000 ? ?
O401 -.0559(9) .4020(3) .5871(4) .131(6) Uani ? ? .50000 ? ?
C402 -.0607(19) .4622(6) .5725(7) .239(15) Uani ? ? .50000 ? ?
C403 .0038(9) .4943(4) .6291(6) .100(8) Uani ? ? .50000 ? ?
C404 .0286(7) .4571(4) .6781(3) .142(6) Uani ? ? 1.00000 ? ?
C405 .0024(11) .3942(4) .6480(6) .128(9) Uani ? ? .50000 ? ?
O401' .0834(5) .4270(4) .5952(3) .089(5) Uani ? ? .50000 ? ?
C402' -.0282(11) .4361(9) .5631(4) .190(15) Uani ? ? .50000 ? ?
C403' -.0734(6) .4548(5) .6151(6) .094(7) Uani ? ? .50000 ? ?
C405' .1021(6) .4361(4) .6619(4) .058(4) Uani ? ? .50000 ? ?
O01 .0756(6) .5169(4) 1.0170(3) .098(5) Uani ? ? .50000 ? ?
O01' .1009(5) .5623(3) 1.0221(3) .070(4) Uani ? ? .50000 ? ?
H11 -.052(3) .5473(17) .837(2) .063(12) Uiso ? ? 1.00000 ? ?
H13 -.30471 .57590 .63993 .07300 Uiso ? ? 1.00000 ? ?
H142a -.36343 .71244 .51403 .06800 Uiso ? ? .50000 ? ?
H142b -.30060 .73046 .58654 .06800 Uiso ? ? .50000 ? ?
H142c -.38115 .67821 .57595 .06800 Uiso ? ? .50000 ? ?
H143a -.30152 .61967 .46440 .07900 Uiso ? ? .50000 ? ?
H143b -.33118 .58298 .52089 .07900 Uiso ? ? .50000 ? ?
H143c -.22060 .57628 .50962 .07900 Uiso ? ? .50000 ? ?
H144a -.19630 .70859 .48054 .08200 Uiso ? ? .50000 ? ?
H144b -.10237 .66900 .51829 .08200 Uiso ? ? .50000 ? ?
H144c -.13359 .72516 .55355 .08200 Uiso ? ? .50000 ? ?
H142'a -.39759 .62128 .48529 .18400 Uiso ? ? .50000 ? ?
H142'b -.40538 .62732 .55908 .18400 Uiso ? ? .50000 ? ?
H142'c -.35326 .57085 .53746 .18400 Uiso ? ? .50000 ? ?
H143'a -.20787 .62437 .46360 .09800 Uiso ? ? .50000 ? ?
H143'b -.19905 .57046 .51294 .09800 Uiso ? ? .50000 ? ?
H143'c -.11019 .61802 .52481 .09800 Uiso ? ? .50000 ? ?
H144'a -.30078 .71540 .50296 .10700 Uiso ? ? .50000 ? ?
H144'b -.20285 .73046 .56146 .10700 Uiso ? ? .50000 ? ?
H144'c -.30841 .71580 .57706 .10700 Uiso ? ? .50000 ? ?
H15 -.05137 .67696 .63892 .07400 Uiso ? ? 1.00000 ? ?
H21 .122(3) .5848(19) .864(2) .071(13) Uiso ? ? 1.00000 ? ?
H23 .19168 .64190 .66572 .05700 Uiso ? ? 1.00000 ? ?
H242a .44052 .62590 .61061 .22700 Uiso ? ? 1.00000 ? ?
H242b .47033 .62347 .68896 .22700 Uiso ? ? 1.00000 ? ?
H242c .37153 .65863 .64985 .22700 Uiso ? ? 1.00000 ? ?
H243a .44965 .51575 .60852 .15800 Uiso ? ? 1.00000 ? ?
H243b .38482 .47776 .64631 .15800 Uiso ? ? 1.00000 ? ?
H243c .47924 .51555 .68692 .15800 Uiso ? ? 1.00000 ? ?
H244a .28923 .56463 .54222 .13100 Uiso ? ? 1.00000 ? ?
H244b .21153 .59409 .57738 .13100 Uiso ? ? 1.00000 ? ?
H244c .22654 .52467 .57960 .13100 Uiso ? ? 1.00000 ? ?
H25 .40290 .49382 .75969 .05000 Uiso ? ? 1.00000 ? ?
H31 .066(3) .4456(18) .886(2) .070(13) Uiso ? ? 1.00000 ? ?
H33 .10979 .27277 .77723 .05000 Uiso ? ? 1.00000 ? ?
H342a .41883 .22324 .74600 .11900 Uiso ? ? 1.00000 ? ?
H342b .38170 .22541 .81151 .11900 Uiso ? ? 1.00000 ? ?
H342c .44104 .27986 .79199 .11900 Uiso ? ? 1.00000 ? ?
H343a .33049 .28694 .64640 .10800 Uiso ? ? 1.00000 ? ?
H343b .35645 .34335 .69255 .10800 Uiso ? ? 1.00000 ? ?
H343c .24195 .33092 .65153 .10800 Uiso ? ? 1.00000 ? ?
H344a .24719 .19862 .68335 .13200 Uiso ? ? 1.00000 ? ?
H344b .15114 .23927 .68164 .13200 Uiso ? ? 1.00000 ? ?
H344c .20334 .20262 .74621 .13200 Uiso ? ? 1.00000 ? ?
H35 .36800 .37672 .80180 .04800 Uiso ? ? 1.00000 ? ?
H43 -.34764 .43232 .68002 .05700 Uiso ? ? 1.00000 ? ?
H442a -.35311 .22984 .60054 .07400 Uiso ? ? .50000 ? ?
H442b -.30624 .22718 .67829 .07400 Uiso ? ? .50000 ? ?
H442c -.23646 .24619 .63199 .07400 Uiso ? ? .50000 ? ?
H443a -.38032 .31821 .53752 .06900 Uiso ? ? .50000 ? ?
H443b -.26905 .34449 .56713 .06900 Uiso ? ? .50000 ? ?
H443c -.36673 .38271 .56785 .06900 Uiso ? ? .50000 ? ?
H444a -.49256 .29149 .61275 .07200 Uiso ? ? .50000 ? ?
H444b -.47816 .35590 .64334 .07200 Uiso ? ? .50000 ? ?
H444c -.45441 .30006 .69049 .07200 Uiso ? ? .50000 ? ?
H442'a -.31018 .27052 .56597 .08600 Uiso ? ? .50000 ? ?
H442'b -.21751 .26657 .63060 .08600 Uiso ? ? .50000 ? ?
H442'c -.23529 .32500 .58749 .08600 Uiso ? ? .50000 ? ?
H443'a -.47108 .32929 .57073 .09600 Uiso ? ? .50000 ? ?
H443'b -.40620 .38803 .58924 .09600 Uiso ? ? .50000 ? ?
H443'c -.46968 .36340 .63697 .09600 Uiso ? ? .50000 ? ?
H444'a -.41646 .23501 .65181 .08700 Uiso ? ? .50000 ? ?
H444'b -.41214 .27738 .71264 .08700 Uiso ? ? .50000 ? ?
H444'c -.31388 .24076 .70948 .08700 Uiso ? ? .50000 ? ?
H45 -.16086 .28842 .74355 .05400 Uiso ? ? 1.00000 ? ?
H102a .37564 .55851 1.13311 .21600 Uiso ? ? 1.00000 ? ?
H102b .26563 .58788 1.11014 .21600 Uiso ? ? 1.00000 ? ?
H103a .43126 .63848 1.16858 .14300 Uiso ? ? 1.00000 ? ?
H103b .32486 .66934 1.13559 .14300 Uiso ? ? 1.00000 ? ?
H104a .49682 .67323 1.08954 .11300 Uiso ? ? 1.00000 ? ?
H104b .39399 .70897 1.06067 .11300 Uiso ? ? 1.00000 ? ?
H105a .45083 .60930 1.00669 .12200 Uiso ? ? 1.00000 ? ?
H105b .34806 .64508 .97777 .12200 Uiso ? ? 1.00000 ? ?
H202a .24122 .36875 1.08206 .15000 Uiso ? ? .50000 ? ?
H202b .23010 .36626 1.00493 .15000 Uiso ? ? .50000 ? ?
H203a .37458 .29977 1.07540 .15000 Uiso ? ? .50000 ? ?
H203b .41055 .34101 1.02482 .15000 Uiso ? ? .50000 ? ?
H204a .42543 .37276 1.16282 .10400 Uiso ? ? .50000 ? ?
H204b .51817 .37483 1.13010 .10400 Uiso ? ? .50000 ? ?
H205a .41111 .46486 1.12565 .09200 Uiso ? ? .50000 ? ?
H205b .45244 .44807 1.06408 .09200 Uiso ? ? .50000 ? ?
H202'a .21006 .39339 1.10459 .06200 Uiso ? ? .50000 ? ?
H202'b .14823 .40252 1.02962 .06200 Uiso ? ? .50000 ? ?
H203'a .23510 .30451 1.05262 .13000 Uiso ? ? .50000 ? ?
H203'b .25824 .33963 .99287 .13000 Uiso ? ? .50000 ? ?
H204'a .39488 .32800 1.12424 .11900 Uiso ? ? .50000 ? ?
H204'b .42603 .32242 1.05683 .11900 Uiso ? ? .50000 ? ?
H205'a .40297 .43615 1.12590 .08200 Uiso ? ? .50000 ? ?
H205'b .44119 .43640 1.06076 .08200 Uiso ? ? .50000 ? ?
H302a -.17417 .23639 .42735 .15000 Uiso ? ? 1.00000 ? ?
H302b -.19740 .26658 .48996 .15000 Uiso ? ? 1.00000 ? ?
H303a -.04782 .29235 .43801 .10100 Uiso ? ? .50000 ? ?
H303b -.06724 .31990 .50306 .10100 Uiso ? ? .50000 ? ?
H304a .07278 .22383 .49851 .10200 Uiso ? ? .50000 ? ?
H304b .08612 .27060 .55638 .10200 Uiso ? ? .50000 ? ?
H305a .03164 .17138 .57440 .10500 Uiso ? ? 1.00000 ? ?
H305b -.02180 .22560 .59944 .10500 Uiso ? ? 1.00000 ? ?
H303'a -.07074 .32931 .49999 .11200 Uiso ? ? .50000 ? ?
H303'b -.15671 .31861 .53723 .11200 Uiso ? ? .50000 ? ?
H304'a .03816 .29403 .58438 .12300 Uiso ? ? .50000 ? ?
H304'b -.05013 .27549 .61701 .12300 Uiso ? ? .50000 ? ?
H402a -.02469 .46713 .53551 .24400 Uiso ? ? .50000 ? ?
H402b -.12475 .47650 .55984 .24400 Uiso ? ? .50000 ? ?
H403a -.04610 .52228 .63286 .12700 Uiso ? ? .50000 ? ?
H403b .06913 .51770 .62947 .12700 Uiso ? ? .50000 ? ?
H404a -.01483 .46917 .70824 .16400 Uiso ? ? .50000 ? ?
H404b .09947 .46298 .70337 .16400 Uiso ? ? .50000 ? ?
H405a -.03460 .37182 .67448 .15900 Uiso ? ? .50000 ? ?
H405b .06556 .37344 .64910 .15900 Uiso ? ? .50000 ? ?
H402'a .03896 .44054 .56756 .21300 Uiso ? ? .50000 ? ?
H402'b -.07141 .44096 .51701 .21300 Uiso ? ? .50000 ? ?
H403'a -.12685 .42777 .61969 .10800 Uiso ? ? .50000 ? ?
H403'b -.10871 .49388 .60083 .10800 Uiso ? ? .50000 ? ?
H404'a .04321 .50105 .69078 .16400 Uiso ? ? .50000 ? ?
H404'b .04320 .50105 .69078 .16400 Uiso ? ? .50000 ? ?
H405'a .11522 .39963 .68711 .07100 Uiso ? ? .50000 ? ?
H405'b .15934 .46299 .67826 .07100 Uiso ? ? .50000 ? ?

loop_
_atom_site_aniso_label
_atom_site_aniso_U_11
_atom_site_aniso_U_22
_atom_site_aniso_U_33
_atom_site_aniso_U_12
_atom_site_aniso_U_13
_atom_site_aniso_U_23
Na .0540(9) .0680(10) .0341(7) .0063(7) .0072(7) .0012(7)
O11 .0501(15) .0453(14) .0382(13) .0086(11) -.0033(12) .0025(11)
C11 .049(2) .0417(18) .0348(18) .0212(16) -.0002(16) -.0043(14)
C12 .042(2) .050(2) .0368(18) .0211(16) .0009(16) -.0064(15)
C13 .053(2) .068(3) .036(2) .028(2) -.0012(18) -.0103(18)
C14 .069(3) .073(3) .034(2) .031(2) .009(2) -.0022(18)
C141 .070(3) .113(4) .033(2) .026(3) .004(2) .003(2)
C142 .049(5) .062(5) .034(4) .004(4) -.002(4) .005(3)
C143 .061(5) .057(5) .040(4) -.008(4) .001(4) -.001(3)
C144 .065(5) .074(5) .026(3) -.017(4) .004(4) .012(3)
C142' .095(9) .181(14) .060(7) -.026(9) -.023(6) .049(8)
C143' .135(10) .084(7) .037(5) .010(7) .012(6) .016(5)
C144' .141(10) .073(6) .054(6) .043(7) .007(6) .032(5)
C15 .063(3) .057(2) .042(2) .028(2) .010(2) .0014(17)
C16 .048(2) .043(2) .043(2) .0184(16) .0046(17) -.0017(15)
S1 .0364(5) .0614(6) .0447(5) .0195(4) .0056(4) -.0090(4)
O21 .0491(15) .0521(14) .0375(13) .0164(12) .0106(12) .0043(11)
C21 .0388(18) .0335(16) .0340(17) -.0035(13) .0044(15) -.0025(13)
C22 .0384(18) .0299(16) .044(2) -.0015(13) -.0002(16) .0018(14)
C23 .047(2) .0404(18) .0385(18) -.0139(15) .0010(17) .0062(15)
C24 .0356(18) .052(2) .0374(18) -.0170(15) .0044(16) -.0014(15)
C241 .049(2) .086(3) .044(2) -.017(2) .014(2) .003(2)
C242 .182(7) .170(7) .124(5) -.123(6) .105(5) -.048(5)
C243 .090(4) .168(6) .069(3) .035(4) .043(3) .011(4)
C244 .083(4) .137(5) .044(3) .007(3) .018(3) -.000(3)
C25 .0304(16) .0402(17) .0401(18) -.0118(14) .0041(15) -.0059(14)
C26 .0297(16) .0302(15) .0347(16) -.0053(12) .0015(14) -.0016(12)
S2 .0636(6) .0318(4) .0556(6) .0105(4) .0044(5) .0018(4)
O31 .0276(12) .0495(14) .0433(13) .0049(10) .0068(11) .0001(11)
C31 .0267(15) .0343(15) .0331(16) .0052(12) .0020(14) .0083(13)
C32 .0257(15) .0362(16) .0406(18) -.0002(12) .0056(14) .0140(13)
C33 .0387(18) .0305(15) .0386(18) -.0049(13) .0040(15) .0072(13)
C34 .0400(18) .0325(16) .0387(18) -.0016(13) .0095(15) .0053(13)
C341 .060(2) .0396(19) .051(2) -.0121(17) .025(2) -.0047(16)
C342 .096(4) .071(3) .081(3) .032(3) .044(3) -.005(3)
C343 .111(4) .061(3) .052(2) -.022(3) .037(3) -.005(2)
C344 .118(4) .066(3) .095(4) -.045(3) .059(3) -.042(3)
C35 .0309(16) .0338(16) .0422(18) .0018(13) .0078(15) .0070(13)
C36 .0278(16) .0281(14) .0394(17) -.0008(12) .0019(14) .0052(13)
S3 .0281(4) .0357(4) .0407(4) -.0009(3) .0009(4) .0019(3)
O41 .0348(12) .0503(13) .0295(11) .0078(10) .0045(10) -.0019(10)
C41 .0257(15) .052(2) .0272(16) .0030(13) .0093(14) .0015(14)
C42 .0328(17) .051(2) .0333(17) .0102(14) .0124(15) -.0002(14)
C43 .0267(16) .060(2) .041(2) .0062(15) .0082(15) .0009(16)
C44 .0261(16) .054(2) .042(2) -.0012(14) .0078(15) .0007(16)
C441 .0307(18) .058(2) .059(2) -.0013(16) .0047(18) -.0085(19)
C442 .042(4) .053(4) .061(5) -.005(3) -.009(4) -.018(4)
C443 .051(5) .074(5) .034(4) -.017(4) .004(4) -.012(4)
C444 .025(3) .081(6) .053(5) -.013(4) .002(3) -.014(4)
C442' .063(6) .083(6) .061(6) .001(5) -.001(5) -.035(5)
C443' .051(5) .083(7) .080(7) -.002(5) -.015(5) -.033(5)
C444' .057(5) .063(6) .099(8) -.021(4) .012(5) -.029(5)
C45 .0272(16) .0438(18) .050(2) -.0016(14) .0096(16) .0061(15)
C46 .0246(15) .0449(18) .0402(18) .0020(13) .0089(14) .0107(14)
S4 .0286(4) .0478(5) .0482(5) -.0019(3) .0058(4) .0206(4)
O101 .152(4) .071(2) .0436(17) -.026(2) .021(2) -.0073(15)
C102 .364(13) .130(6) .049(3) -.126(8) .069(5) -.032(4)
C103 .119(5) .184(7) .074(4) -.056(5) .044(4) -.047(4)
C104 .088(4) .094(4) .088(4) -.027(3) .007(3) -.007(3)
C105 .098(4) .142(5) .062(3) -.051(4) .031(3) -.013(3)
O201 .116(3) .074(2) .081(2) -.043(2) -.036(2) .0302(19)
C202 .060(6) .056(6) .165(12) -.022(5) -.030(7) .053(7)
C203 .109(11) .105(11) .26(2) -.063(9) .040(12) -.086(12)
C204 .054(5) .051(4) .050(5) .002(4) -.012(4) .005(4)
C205 .044(4) .059(5) .056(5) .000(4) .010(4) -.006(4)
C202' .111(9) .080(7) .056(6) -.030(6) -.021(6) .024(5)
C203' .29(2) .052(6) .101(9) .008(9) .112(12) .004(6)
C204' .074(6) .128(9) .045(5) .039(6) .019(5) .038(5)
O301 .139(4) .145(4) .131(4) -.058(3) .048(3) -.039(3)
C302 .115(5) .132(6) .124(6) .026(5) .036(5) .019(5)
C303 .092(8) .065(6) .080(7) -.014(5) -.000(6) -.010(5)
C304 .092(8) .140(11) .083(8) -.050(8) .026(7) .006(7)
C305 .098(4) .101(4) .093(4) -.029(4) .006(4) .004(3)
C303' .057(6) .073(7) .136(10) .002(5) .026(6) -.020(7)
C304' .077(7) .072(7) .141(11) -.021(6) .042(7) .003(7)
O401 .225(11) .076(5) .074(5) -.021(6) .011(6) -.012(4)
C402 .34(3) .089(10) .149(15) -.033(14) -.172(18) .013(10)
C403 .109(9) .061(6) .120(10) .006(6) .017(8) -.027(6)
C404 .189(8) .158(7) .071(4) -.036(6) .020(5) -.005(4)
C405 .137(12) .083(8) .121(11) -.020(8) -.042(9) .053(8)
O401' .060(4) .135(7) .074(5) .026(4) .020(4) -.027(4)
C402' .225(19) .29(2) .044(6) .189(18) .021(9) .029(10)
C403' .044(5) .098(8) .154(11) -.006(5) .048(6) -.037(8)
C405' .054(5) .061(5) .055(5) -.003(4) .010(4) -.006(4)
O01 .093(5) .156(7) .056(4) -.041(5) .040(4) -.054(4)
O01' .059(4) .114(5) .038(3) .012(3) .013(3) -.007(3)

loop_
_atom_type_symbol
_atom_type_description
_atom_type_oxidation_number
_atom_type_number_in_cell
_atom_type_scat_dispersion_real
_atom_type_scat_dispersion_imag
_atom_type_scat_source
C ? 0 224 .002 .002 'Int Tables Vol IV Tables 2.2B and 2.3.1'
H ? 0 324 0 0 'Int Tables Vol IV Tables 2.2B and 2.3.1'
Na ? 0 4 .03 .025 'Int Tables Vol IV Tables 2.2B and 2.3.1'
O ? 0 36 .008 .006 'Int Tables Vol IV Tables 2.2B and 2.3.1'
S ? 0 16 .11 .124 'Int Tables Vol IV Tables 2.2B and 2.3.1'

loop_
_diffrn_attenuator_code
_diffrn_attenuator_scale
? ?

loop_
_geom_angle_atom_site_label_1
_geom_angle_atom_site_label_2
_geom_angle_atom_site_label_3
_geom_angle_site_symmetry_1
_geom_angle_site_symmetry_2
_geom_angle_site_symmetry_3
_geom_angle
_geom_angle_publ_flag
O21 Na O31 . . . 79.57(9) ?
O21 Na S3 . . . 67.66(8) ?
O21 Na O101 . . . 94.63(12) ?
O21 Na O201 . . . 155.23(15) ?
O21 Na O01 . . . 107.0(2) ?
O21 Na O01' . . . 94.80(17) ?
O31 Na S3 . . . 68.28(8) ?
O31 Na O101 . . . 166.05(15) ?
O31 Na O201 . . . 92.23(12) ?
O31 Na O01 . . . 88.1(2) ?
O31 Na O01' . . . 109.52(17) ?
S3 Na O101 . . . 97.79(12) ?
S3 Na O201 . . . 87.58(12) ?
S3 Na O01 . . . 156.2(2) ?
S3 Na O01' . . . 162.45(16) ?
O101 Na O201 . . . 87.85(13) ?
O101 Na O01 . . . 105.8(2) ?
O101 Na O01' . . . 83.5(2) ?
O201 Na O01 . . . 95.9(2) ?
O201 Na O01' . . . 110.0(2) ?
O01 Na O01' . . . 26.7(3) ?
C11 O11 H11 . . . 120(3) ?
O11 C11 C12 . . . 122.3(3) ?
O11 C11 C16 . . . 118.8(3) ?
C12 C11 C16 . . . 118.8(3) ?
C11 C12 C13 . . . 119.3(4) ?
C11 C12 S1 . . . 121.4(3) ?
C13 C12 S1 . . . 119.0(3) ?
C12 C13 C14 . . . 122.4(3) ?
C12 C13 H13 . . . 118.7(4) ?
C14 C13 H13 . . . 118.9(4) ?
C13 C14 C141 . . . 121.5(4) ?
C13 C14 C15 . . . 117.3(3) ?
C141 C14 C15 . . . 121.2(4) ?
C14 C141 C142 . . . 108.2(4) ?
C14 C141 C143 . . . 115.2(5) ?
C14 C141 C144 . . . 111.1(4) ?
C14 C141 C142' . . . 106.3(5) ?
C14 C141 C143' . . . 103.6(5) ?
C14 C141 C144' . . . 115.1(6) ?
C142 C141 C143 . . . 111.9(5) ?
C142 C141 C144 . . . 100.9(5) ?
C142 C141 C142' . . . 74.8(6) ?
C142 C141 C143' . . . 147.8(5) ?
C142 C141 C144' . . . 38.4(7) ?
C143 C141 C144 . . . 108.6(5) ?
C143 C141 C142' . . . 44.7(6) ?
C143 C141 C143' . . . 47.4(6) ?
C143 C141 C144' . . . 128.2(6) ?
C144 C141 C142' . . . 141.6(5) ?
C144 C141 C143' . . . 71.4(6) ?
C144 C141 C144' . . . 63.0(7) ?
C142' C141 C143' . . . 91.9(7) ?
C142' C141 C144' . . . 108.3(8) ?
C143' C141 C144' . . . 127.8(8) ?
C141 C142 C144' . . . 52.9(7) ?
C141 C142 H142a . . . 111.1(7) ?
C141 C142 H142b . . . 110.4(6) ?
C141 C142 H142c . . . 111.0(7) ?
C141 C142 H144'a . . . 77.2(5) ?
C141 C142 H144'c . . . 105.2(9) ?
C144' C142 H142a . . . 87.6(9) ?
C144' C142 H142b . . . 73.9(8) ?
C144' C142 H142c . . . 161.3(10) ?
C144' C142 H144'a . . . 45.3(6) ?
C144' C142 H144'c . . . 71.7(10) ?
H142a C142 H142b . . . 107.5(8) ?
H142a C142 H142c . . . 108.8(7) ?
H142a C142 H144'a . . . 42.9(3) ?
H142a C142 H144'c . . . 112.4(11) ?
H142b C142 H142c . . . 108.0(8) ?
H142b C142 H144'a . . . 96.5(6) ?
H142b C142 H144'c . . . 5.8(3) ?
H142c C142 H144'a . . . 148.4(7) ?
H142c C142 H144'c . . . 108.3(11) ?
H144'a C142 H144'c . . . 98.1(9) ?
C141 C143 C142' . . . 85.0(8) ?
C141 C143 C143' . . . 74.2(7) ?
C141 C143 H143a . . . 111.0(7) ?
C141 C143 H143b . . . 109.8(8) ?
C141 C143 H143c . . . 108.8(7) ?
C141 C143 H142'c . . . 104.3(6) ?
C141 C143 H143'b . . . 104.6(6) ?
C142' C143 C143' . . . 158.3(10) ?
C142' C143 H143a . . . 100.1(8) ?
C142' C143 H143b . . . 33.8(8) ?
C142' C143 H143c . . . 140.0(11) ?
C142' C143 H142'c . . . 34.5(8) ?
C142' C143 H143'b . . . 141.3(10) ?
C143' C143 H143a . . . 93.4(9) ?
C143' C143 H143b . . . 151.3(9) ?
C143' C143 H143c . . . 46.8(7) ?
C143' C143 H142'c . . . 145.9(8) ?
C143' C143 H143'b . . . 43.6(6) ?
H143a C143 H143b . . . 110.3(8) ?
H143a C143 H143c . . . 108.7(9) ?
H143a C143 H142'c . . . 117.8(7) ?
H143a C143 H143'b . . . 110.5(8) ?
H143b C143 H143c . . . 108.1(8) ?
H143b C143 H142'c . . . 7.63(17) ?
H143b C143 H143'b . . . 110.5(7) ?
H143c C143 H142'c . . . 105.8(7) ?
H143c C143 H143'b . . . 4.26(10) ?
H142'c C143 H143'b . . . 107.7(6) ?
C141 C144 C143' . . . 51.3(5) ?
C141 C144 C144' . . . 45.8(5) ?
C141 C144 H144a . . . 109.7(7) ?
C141 C144 H144b . . . 107.5(7) ?
C141 C144 H144c . . . 110.9(7) ?
C141 C144 H144'b . . . 74.5(5) ?
C143' C144 C144' . . . 93.9(7) ?
C143' C144 H144a . . . 99.0(6) ?
C143' C144 H144b . . . 63.0(6) ?
C143' C144 H144c . . . 148.5(7) ?
C143' C144 H144'b . . . 125.8(7) ?
C144' C144 H144a . . . 89.1(7) ?
C144' C144 H144b . . . 153.0(9) ?
C144' C144 H144c . . . 83.0(7) ?
C144' C144 H144'b . . . 36.1(4) ?
H144a C144 H144b . . . 107.2(8) ?
H144a C144 H144c . . . 112.2(9) ?
H144a C144 H144'b . . . 98.9(7) ?
H144b C144 H144c . . . 109.1(8) ?
H144b C144 H144'b . . . 150.9(7) ?
H144c C144 H144'b . . . 47.2(4) ?
C141 C142' C143 . . . 50.2(6) ?
C141 C142' H143b . . . 89.7(12) ?
C141 C142' H142'a . . . 109.6(12) ?
C141 C142' H142'b . . . 102.2(9) ?
C141 C142' H142'c . . . 114.2(11) ?
C143 C142' H143b . . . 47.9(9) ?
C143 C142' H142'a . . . 91.1(11) ?
C143 C142' H142'b . . . 152.4(13) ?
C143 C142' H142'c . . . 88.0(12) ?
H143b C142' H142'a . . . 103.5(14) ?
H143b C142' H142'b . . . 147.7(18) ?
H143b C142' H142'c . . . 41.8(9) ?
H142'a C142' H142'b . . . 100.6(12) ?
H142'a C142' H142'c . . . 120.8(15) ?
H142'b C142' H142'c . . . 106.6(14) ?
C141 C143' C143 . . . 58.4(7) ?
C141 C143' C144 . . . 57.3(5) ?
C141 C143' H143c . . . 100.3(11) ?
C141 C143' H143'a . . . 110.5(9) ?
C141 C143' H143'b . . . 112.8(11) ?
C141 C143' H143'c . . . 107.9(8) ?
C143 C143' C144 . . . 105.5(9) ?
C143 C143' H143c . . . 53.0(8) ?
C143 C143' H143'a . . . 90.0(9) ?
C143 C143' H143'b . . . 72.1(9) ?
C143 C143' H143'c . . . 163.2(11) ?
C144 C143' H143c . . . 156.9(13) ?
C144 C143' H143'a . . . 80.6(7) ?
C144 C143' H143'b . . . 167.0(9) ?
C144 C143' H143'c . . . 70.0(7) ?
H143c C143' H143'a . . . 105.2(9) ?
H143c C143' H143'b . . . 19.4(2) ?
H143c C143' H143'c . . . 127.6(12) ?
H143'a C143' H143'b . . . 111.9(10) ?
H143'a C143' H143'c . . . 104.8(12) ?
H143'b C143' H143'c . . . 108.4(11) ?
C141 C144' C142 . . . 88.7(10) ?
C141 C144' C144 . . . 71.3(7) ?
C141 C144' H142a . . . 109.1(8) ?
C141 C144' H142b . . . 121.0(10) ?
C141 C144' H144'a . . . 111.0(9) ?
C141 C144' H144'b . . . 112.8(11) ?
C141 C144' H144'c . . . 108.9(10) ?
C142 C144' C144 . . . 157.7(11) ?
C142 C144' H142a . . . 45.2(6) ?
C142 C144' H142b . . . 52.1(8) ?
C142 C144' H144'a . . . 87.6(10) ?
C142 C144' H144'b . . . 143.1(13) ?
C142 C144' H144'c . . . 35.1(7) ?
C144 C144' H142a . . . 131.9(8) ?
C144 C144' H142b . . . 147.8(9) ?
C144 C144' H144'a . . . 90.5(9) ?
C144 C144' H144'b . . . 57.6(8) ?
C144 C144' H144'c . . . 161.8(10) ?
H142a C144' H142b . . . 75.4(8) ?
H142a C144' H144'a . . . 43.0(5) ?
H142a C144' H144'b . . . 137.0(10) ?
H142a C144' H144'c . . . 66.0(7) ?
H142b C144' H144'a . . . 109.2(11) ?
H142b C144' H144'b . . . 91.1(8) ?
H142b C144' H144'c . . . 17.4(2) ?
H144'a C144' H144'b . . . 110.0(11) ?
H144'a C144' H144'c . . . 105.9(12) ?
H144'b C144' H144'c . . . 108.0(10) ?
C14 C15 C16 . . . 121.7(4) ?
C14 C15 H15 . . . 119.2(4) ?
C16 C15 H15 . . . 119.1(4) ?
C11 C16 C15 . . . 120.4(3) ?
C11 C16 S2 . . . 121.2(3) ?
C15 C16 S2 . . . 118.2(3) ?
C12 S1 C42 . . . 103.87(18) ?
Na O21 C21 . . . 132.7(2) ?
Na O21 H21 . . . 116(3) ?
C21 O21 H21 . . . 107(3) ?
O21 C21 C22 . . . 122.3(3) ?
O21 C21 C26 . . . 119.6(3) ?
C22 C21 C26 . . . 118.2(3) ?
C21 C22 C23 . . . 120.0(3) ?
C21 C22 S2 . . . 119.7(3) ?
C23 C22 S2 . . . 120.2(3) ?
C22 C23 C24 . . . 122.3(3) ?
C22 C23 H23 . . . 118.5(3) ?
C24 C23 H23 . . . 119.2(3) ?
C23 C24 C241 . . . 120.8(3) ?
C23 C24 C25 . . . 117.1(4) ?
C241 C24 C25 . . . 122.2(3) ?
C24 C241 C242 . . . 109.0(4) ?
C24 C241 C243 . . . 112.2(4) ?
C24 C241 C244 . . . 109.9(4) ?
C242 C241 C243 . . . 107.2(5) ?
C242 C241 C244 . . . 112.6(5) ?
C243 C241 C244 . . . 105.9(4) ?
C241 C242 H242a . . . 109.7(7) ?
C241 C242 H242b . . . 109.5(7) ?
C241 C242 H242c . . . 109.7(7) ?
H242a C242 H242b . . . 109.2(9) ?
H242a C242 H242c . . . 109.7(8) ?
H242b C242 H242c . . . 109.1(8) ?
C241 C243 H243a . . . 109.6(6) ?
C241 C243 H243b . . . 109.3(5) ?
C241 C243 H243c . . . 108.5(6) ?
H243a C243 H243b . . . 111.1(7) ?
H243a C243 H243c . . . 109.2(6) ?
H243b C243 H243c . . . 109.2(7) ?
C241 C244 H244a . . . 111.5(5) ?
C241 C244 H244b . . . 110.9(5) ?
C241 C244 H244c . . . 108.8(5) ?
H244a C244 H244b . . . 110.4(5) ?
H244a C244 H244c . . . 108.0(6) ?
H244b C244 H244c . . . 107.1(6) ?
C24 C25 C26 . . . 122.2(3) ?
C24 C25 H25 . . . 119.0(3) ?
C26 C25 H25 . . . 118.7(3) ?
C21 C26 C25 . . . 120.1(3) ?
C21 C26 S3 . . . 120.6(3) ?
C25 C26 S3 . . . 119.3(2) ?
C16 S2 C22 . . . 104.06(17) ?
Na O31 C31 . . . 129.71(18) ?
Na O31 H31 . . . 113(3) ?
C31 O31 H31 . . . 116(3) ?
O31 C31 C32 . . . 122.7(3) ?
O31 C31 C36 . . . 119.9(3) ?
C32 C31 C36 . . . 117.4(3) ?
C31 C32 C33 . . . 120.6(3) ?
C31 C32 S4 . . . 119.7(3) ?
C33 C32 S4 . . . 119.5(2) ?
C32 C33 C34 . . . 122.5(3) ?
C32 C33 H33 . . . 118.7(4) ?
C34 C33 H33 . . . 118.8(3) ?
C33 C34 C341 . . . 123.1(3) ?
C33 C34 C35 . . . 116.3(3) ?
C341 C34 C35 . . . 120.5(3) ?
C34 C341 C342 . . . 109.6(3) ?
C34 C341 C343 . . . 109.1(3) ?
C34 C341 C344 . . . 111.6(4) ?
C342 C341 C343 . . . 109.1(4) ?
C342 C341 C344 . . . 107.5(3) ?
C343 C341 C344 . . . 110.0(4) ?
C341 C342 H342a . . . 108.7(4) ?
C341 C342 H342b . . . 108.7(5) ?
C341 C342 H342c . . . 110.3(4) ?
H342a C342 H342b . . . 108.1(5) ?
H342a C342 H342c . . . 110.6(6) ?
H342b C342 H342c . . . 110.4(5) ?
C341 C343 H343a . . . 109.3(4) ?
C341 C343 H343b . . . 109.4(4) ?
C341 C343 H343c . . . 110.2(5) ?
H343a C343 H343b . . . 108.2(6) ?
H343a C343 H343c . . . 109.7(4) ?
H343b C343 H343c . . . 110.0(5) ?
C341 C344 H344a . . . 108.0(5) ?
C341 C344 H344b . . . 109.5(4) ?
C341 C344 H344c . . . 108.9(4) ?
H344a C344 H344b . . . 110.9(5) ?
H344a C344 H344c . . . 109.1(5) ?
H344b C344 H344c . . . 110.4(6) ?
C34 C35 C36 . . . 122.5(3) ?
C34 C35 H35 . . . 118.8(3) ?
C36 C35 H35 . . . 118.7(3) ?
C31 C36 C35 . . . 120.7(3) ?
C31 C36 S3 . . . 120.4(2) ?
C35 C36 S3 . . . 118.9(3) ?
Na S3 C26 . . . 99.43(12) ?
Na S3 C36 . . . 97.19(12) ?
C26 S3 C36 . . . 100.66(14) ?
O41 C41 C42 . . . 121.5(3) ?
O41 C41 C46 . . . 122.3(3) ?
C42 C41 C46 . . . 116.3(3) ?
S1 C42 C41 . . . 119.6(2) ?
S1 C42 C43 . . . 119.0(2) ?
C41 C42 C43 . . . 121.3(3) ?
C42 C43 C44 . . . 122.4(3) ?
C42 C43 H43 . . . 118.8(4) ?
C44 C43 H43 . . . 118.7(3) ?
C43 C44 C441 . . . 121.3(3) ?
C43 C44 C45 . . . 116.3(3) ?
C441 C44 C45 . . . 122.4(3) ?
C44 C441 C442 . . . 117.5(4) ?
C44 C441 C443 . . . 110.8(4) ?
C44 C441 C444 . . . 111.7(4) ?
C44 C441 C442' . . . 105.8(4) ?
C44 C441 C443' . . . 111.0(5) ?
C44 C441 C444' . . . 103.6(5) ?
C442 C441 C443 . . . 103.3(5) ?
C442 C441 C444 . . . 107.3(5) ?
C442 C441 C442' . . . 53.2(5) ?
C442 C441 C443' . . . 131.6(5) ?
C442 C441 C444' . . . 56.3(5) ?
C443 C441 C444 . . . 105.4(5) ?
C443 C441 C442' . . . 58.7(5) ?
C443 C441 C443' . . . 58.8(6) ?
C443 C441 C444' . . . 145.4(5) ?
C444 C441 C442' . . . 142.5(5) ?
C444 C441 C443' . . . 49.8(5) ?
C444 C441 C444' . . . 62.6(5) ?
C442' C441 C443' . . . 115.0(6) ?
C442' C441 C444' . . . 109.6(6) ?
C443' C441 C444' . . . 111.2(6) ?
C441 C442 C442' . . . 59.8(6) ?
C441 C442 C444' . . . 61.9(5) ?
C441 C442 H442a . . . 110.4(6) ?
C441 C442 H442b . . . 109.8(7) ?
C441 C442 H442c . . . 110.7(7) ?
C441 C442 H442'b . . . 89.2(5) ?
C442' C442 C444' . . . 121.7(8) ?
C442' C442 H442a . . . 99.2(8) ?
C442' C442 H442b . . . 152.6(8) ?
C442' C442 H442c . . . 59.5(6) ?
C442' C442 H442'b . . . 41.8(5) ?
C444' C442 H442a . . . 101.9(7) ?
C444' C442 H442b . . . 54.2(6) ?
C444' C442 H442c . . . 148.4(8) ?
C444' C442 H442'b . . . 137.1(7) ?
H442a C442 H442b . . . 108.2(8) ?
H442a C442 H442c . . . 109.1(9) ?
H442a C442 H442'b . . . 118.4(9) ?
H442b C442 H442c . . . 108.6(7) ?
H442b C442 H442'b . . . 118.9(7) ?
H442c C442 H442'b . . . 21.5(2) ?
C441 C443 C442' . . . 56.6(5) ?
C441 C443 C443' . . . 57.4(5) ?
C441 C443 H443a . . . 109.9(7) ?
C441 C443 H443b . . . 109.0(6) ?
C441 C443 H443c . . . 110.8(7) ?
C441 C443 H442'c . . . 84.4(4) ?
C441 C443 H443'b . . . 84.3(5) ?
C442' C443 C443' . . . 111.6(8) ?
C442' C443 H443a . . . 93.4(7) ?
C442' C443 H443b . . . 63.6(6) ?
C442' C443 H443c . . . 156.4(8) ?
C442' C443 H442'c . . . 38.1(4) ?
C442' C443 H443'b . . . 140.1(7) ?
C443' C443 H443a . . . 93.1(7) ?
C443' C443 H443b . . . 158.2(8) ?
C443' C443 H443c . . . 66.5(6) ?
C443' C443 H442'c . . . 140.7(6) ?
C443' C443 H443'b . . . 37.0(5) ?
H443a C443 H443b . . . 108.2(8) ?
H443a C443 H443c . . . 110.2(7) ?
H443a C443 H442'c . . . 109.4(7) ?
H443a C443 H443'b . . . 108.8(7) ?
H443b C443 H443c . . . 108.8(9) ?
H443b C443 H442'c . . . 26.4(2) ?
H443b C443 H443'b . . . 133.1(8) ?
H443c C443 H442'c . . . 128.7(8) ?
H443c C443 H443'b . . . 29.9(3) ?
H442'c C443 H443'b . . . 141.8(6) ?
C441 C444 C443' . . . 63.3(6) ?
C441 C444 C444' . . . 59.6(5) ?
C441 C444 H444a . . . 110.0(7) ?
C441 C444 H444b . . . 111.1(7) ?
C441 C444 H444c . . . 109.8(6) ?
C441 C444 H443'c . . . 100.0(6) ?
C443' C444 C444' . . . 121.3(8) ?
C443' C444 H444a . . . 92.0(8) ?
C443' C444 H444b . . . 60.9(7) ?
C443' C444 H444c . . . 159.9(9) ?
C443' C444 H443'c . . . 49.2(6) ?
C444' C444 H444a . . . 95.0(7) ?
C444' C444 H444b . . . 156.0(8) ?
C444' C444 H444c . . . 60.4(6) ?
C444' C444 H443'c . . . 152.7(7) ?
H444a C444 H444b . . . 108.9(7) ?
H444a C444 H444c . . . 108.0(8) ?
H444a C444 H443'c . . . 109.8(7) ?
H444b C444 H444c . . . 108.9(9) ?
H444b C444 H443'c . . . 12.18(13) ?
H444c C444 H443'c . . . 118.8(9) ?
C441 C442' C442 . . . 67.0(6) ?
C441 C442' C443 . . . 64.7(6) ?
C441 C442' H442c . . . 103.2(7) ?
C441 C442' H443b . . . 95.8(6) ?
C441 C442' H442'a . . . 108.9(8) ?
C441 C442' H442'b . . . 110.4(9) ?
C441 C442' H442'c . . . 110.5(9) ?
C442 C442' C443 . . . 119.3(9) ?
C442 C442' H442c . . . 43.0(5) ?
C442 C442' H443b . . . 158.3(9) ?
C442 C442' H442'a . . . 80.8(8) ?
C442 C442' H442'b . . . 64.1(7) ?
C442 C442' H442'c . . . 170.9(9) ?
C443 C442' H442c . . . 162.0(9) ?
C443 C442' H443b . . . 39.0(4) ?
C443 C442' H442'a . . . 82.3(6) ?
C443 C442' H442'b . . . 169.1(10) ?
C443 C442' H442'c . . . 64.8(6) ?
H442c C442' H443b . . . 158.6(9) ?
H442c C442' H442'a . . . 90.0(8) ?
H442c C442' H442'b . . . 24.6(3) ?
H442c C442' H442'c . . . 133.2(10) ?
H443b C442' H442'a . . . 93.3(7) ?
H443b C442' H442'b . . . 137.0(10) ?
H443b C442' H442'c . . . 26.8(3) ?
H442'a C442' H442'b . . . 108.6(10) ?
H442'a C442' H442'c . . . 108.0(9) ?
H442'b C442' H442'c . . . 110.3(10) ?
C441 C443' C443 . . . 63.8(5) ?
C441 C443' C444 . . . 66.9(6) ?
C441 C443' H443c . . . 92.8(6) ?
C441 C443' H444b . . . 102.2(7) ?
C441 C443' H443'a . . . 111.6(9) ?
C441 C443' H443'b . . . 111.4(8) ?
C441 C443' H443'c . . . 107.6(8) ?
C443 C443' C444 . . . 125.7(9) ?
C443 C443' H443c . . . 37.2(4) ?
C443 C443' H444b . . . 165.0(8) ?
C443 C443' H443'a . . . 89.2(9) ?
C443 C443' H443'b . . . 66.9(7) ?
C443 C443' H443'c . . . 163.6(9) ?
C444 C443' H443c . . . 159.7(8) ?
C444 C443' H444b . . . 45.5(6) ?
C444 C443' H443'a . . . 88.7(9) ?
C444 C443' H443'b . . . 156.8(12) ?
C444 C443' H443'c . . . 55.5(7) ?
H443c C443' H444b . . . 146.7(9) ?
H443c C443' H443'a . . . 99.9(9) ?
H443c C443' H443'b . . . 30.2(4) ?
H443c C443' H443'c . . . 136.3(9) ?
H444b C443' H443'a . . . 101.7(9) ?
H444b C443' H443'b . . . 116.9(10) ?
H444b C443' H443'c . . . 10.45(14) ?
H443'a C443' H443'b . . . 112.2(11) ?
H443'a C443' H443'c . . . 107.2(9) ?
H443'b C443' H443'c . . . 106.5(10) ?
C441 C444' C442 . . . 61.7(6) ?
C441 C444' C444 . . . 57.8(5) ?
C441 C444' H442b . . . 97.5(7) ?
C441 C444' H444c . . . 87.9(5) ?
C441 C444' H444'a . . . 111.3(9) ?
C441 C444' H444'b . . . 111.1(8) ?
C441 C444' H444'c . . . 111.4(8) ?
C442 C444' C444 . . . 107.7(8) ?
C442 C444' H442b . . . 40.5(5) ?
C442 C444' H444c . . . 143.9(8) ?
C442 C444' H444'a . . . 79.5(8) ?
C442 C444' H444'b . . . 172.1(10) ?
C442 C444' H444'c . . . 73.6(7) ?
C444 C444' H442b . . . 147.8(10) ?
C444 C444' H444c . . . 36.3(4) ?
C444 C444' H444'a . . . 88.5(7) ?
C444 C444' H444'b . . . 68.9(6) ?
C444 C444' H444'c . . . 163.2(9) ?
H442b C444' H444c . . . 174.6(9) ?
H442b C444' H444'a . . . 81.8(7) ?
H442b C444' H444'b . . . 143.3(10) ?
H442b C444' H444'c . . . 38.0(4) ?
H444c C444' H444'a . . . 95.7(7) ?
H444c C444' H444'b . . . 33.1(3) ?
H444c C444' H444'c . . . 140.0(11) ?
H444'a C444' H444'b . . . 107.2(9) ?
H444'a C444' H444'c . . . 108.0(9) ?
H444'b C444' H444'c . . . 107.6(11) ?
C44 C45 C46 . . . 122.6(3) ?
C44 C45 H45 . . . 118.8(3) ?
C46 C45 H45 . . . 118.6(3) ?
C41 C46 C45 . . . 121.1(3) ?
C41 C46 S4 . . . 120.2(2) ?
C45 C46 S4 . . . 118.4(3) ?
C32 S4 C46 . . . 105.04(16) ?
Na O101 C102 . . . 119.2(5) ?
Na O101 C105 . . . 130.6(3) ?
C102 O101 C105 . . . 109.1(5) ?
O101 C102 C103 . . . 110.8(7) ?
O101 C102 H102a . . . 113.8(8) ?
O101 C102 H102b . . . 105.0(6) ?
C103 C102 H102a . . . 113.3(8) ?
C103 C102 H102b . . . 104.8(8) ?
H102a C102 H102b . . . 108.4(9) ?
C102 C103 C104 . . . 107.4(6) ?
C102 C103 H103a . . . 108.0(7) ?
C102 C103 H103b . . . 112.4(8) ?
C104 C103 H103a . . . 110.2(7) ?
C104 C103 H103b . . . 108.6(7) ?
H103a C103 H103b . . . 110.2(7) ?
C103 C104 C105 . . . 102.9(5) ?
C103 C104 H104a . . . 111.5(5) ?
C103 C104 H104b . . . 112.0(6) ?
C105 C104 H104a . . . 110.7(6) ?
C105 C104 H104b . . . 110.9(5) ?
H104a C104 H104b . . . 108.7(6) ?
O101 C105 C104 . . . 107.9(5) ?
O101 C105 H105a . . . 111.9(6) ?
O101 C105 H105b . . . 110.8(5) ?
C104 C105 H105a . . . 109.5(5) ?
C104 C105 H105b . . . 108.4(6) ?
H105a C105 H105b . . . 108.3(6) ?
Na O201 C202 . . . 129.1(5) ?
Na O201 C205 . . . 126.1(4) ?
Na O201 C202' . . . 107.4(4) ?
Na O201 C205' . . . 142.3(7) ?
C202 O201 C205 . . . 101.7(5) ?
C202 O201 C202' . . . 39.7(7) ?
C202 O201 C205' . . . 83.1(7) ?
C205 O201 C202' . . . 124.7(5) ?
C205 O201 C205' . . . 18.8(7) ?
C202' O201 C205' . . . 110.3(8) ?
O201 C202 C203 . . . 109.1(10) ?
O201 C202 C202' . . . 74.0(9) ?
O201 C202 C203' . . . 171(2) ?
O201 C202 C204' . . . 106.9(8) ?
O201 C202 C205' . . . 44.7(5) ?
O201 C202 H202a . . . 103.7(9) ?
O201 C202 H202b . . . 106.6(9) ?
O201 C202 H203'b . . . 126.5(10) ?
C203 C202 C202' . . . 161.0(17) ?
C203 C202 C203' . . . 63.3(18) ?
C203 C202 C204' . . . 18.7(10) ?
C203 C202 C205' . . . 68.8(9) ?
C203 C202 H202a . . . 119.6(13) ?
C203 C202 H202b . . . 114.9(14) ?
C203 C202 H203'b . . . 79.8(10) ?
C202' C202 C203' . . . 115(2) ?
C202' C202 C204' . . . 142.5(14) ?
C202' C202 C205' . . . 105.8(11) ?
C202' C202 H202a . . . 43.2(8) ?
C202' C202 H202b . . . 80.8(9) ?
C202' C202 H203'b . . . 114.0(10) ?
C203' C202 C204' . . . 67.6(16) ?
C203' C202 C205' . . . 130.2(18) ?
C203' C202 H202a . . . 84.9(19) ?
C203' C202 H202b . . . 74.0(14) ?
C203' C202 H203'b . . . 49.3(13) ?
C204' C202 C205' . . . 62.6(7) ?
C204' C202 H202a . . . 103.5(10) ?
C204' C202 H202b . . . 131.3(11) ?
C204' C202 H203'b . . . 95.8(8) ?
C205' C202 H202a . . . 108.1(10) ?
C205' C202 H202b . . . 142.5(12) ?
C205' C202 H203'b . . . 133.4(11) ?
H202a C202 H202b . . . 101.7(9) ?
H202a C202 H203'b . . . 117.3(8) ?
H202b C202 H203'b . . . 35.5(4) ?
C202 C203 C204 . . . 99.1(12) ?
C202 C203 C203' . . . 32.7(8) ?
C202 C203 C204' . . . 101(3) ?
C202 C203 C205' . . . 67.8(9) ?
C202 C203 H203a . . . 114.3(15) ?
C202 C203 H203b . . . 127.5(18) ?
C202 C203 H204'a . . . 99.8(15) ?
C202 C203 H204'b . . . 173.2(17) ?
C204 C203 C203' . . . 120.5(16) ?
C204 C203 C204' . . . 35.1(19) ?
C204 C203 C205' . . . 43.7(6) ?
C204 C203 H203a . . . 98.8(13) ?
C204 C203 H203b . . . 109.1(13) ?
C204 C203 H204'a . . . 50.4(7) ?
C204 C203 H204'b . . . 87.0(12) ?
C203' C203 C204' . . . 105(3) ?
C203' C203 C205' . . . 99.5(12) ?
C203' C203 H203a . . . 85.6(13) ?
C203' C203 H203b . . . 127(2) ?
C203' C203 H204'a . . . 94.8(15) ?
C203' C203 H204'b . . . 140.8(17) ?
C204' C203 C205' . . . 73(2) ?
C204' C203 H203a . . . 66(2) ?
C204' C203 H203b . . . 127(3) ?
C204' C203 H204'a . . . 15.3(18) ?
C204' C203 H204'b . . . 82(2) ?
C205' C203 H203a . . . 138.8(17) ?
C205' C203 H203b . . . 104.6(13) ?
C205' C203 H204'a . . . 86.5(10) ?
C205' C203 H204'b . . . 119.1(13) ?
H203a C203 H203b . . . 104.2(15) ?
H203a C203 H204'a . . . 52.3(9) ?
H203a C203 H204'b . . . 61.3(9) ?
H203b C203 H204'a . . . 132.4(14) ?
H203b C203 H204'b . . . 52.1(11) ?
H204'a C203 H204'b . . . 81.7(13) ?
C203 C204 C205 . . . 91.9(7) ?
C203 C204 C204' . . . 12.7(8) ?
C203 C204 C205' . . . 74.1(8) ?
C203 C204 H204a . . . 114.4(10) ?
C203 C204 H204b . . . 113.4(9) ?
C203 C204 H204'a . . . 55.2(7) ?
C203 C204 H205'a . . . 107.7(7) ?
C205 C204 C204' . . . 102.5(7) ?
C205 C204 C205' . . . 18.7(6) ?
C205 C204 H204a . . . 113.6(8) ?
C205 C204 H204b . . . 109.8(8) ?
C205 C204 H204'a . . . 133.5(6) ?
C205 C204 H205'a . . . 29.3(4) ?
C204' C204 C205' . . . 84.0(8) ?
C204' C204 H204a . . . 103.2(9) ?
C204' C204 H204b . . . 115.2(9) ?
C204' C204 H204'a . . . 42.5(5) ?
C204' C204 H205'a . . . 113.9(7) ?
C205' C204 H204a . . . 115.6(10) ?
C205' C204 H204b . . . 121.8(11) ?
C205' C204 H204'a . . . 116.0(8) ?
C205' C204 H205'a . . . 38.7(7) ?
H204a C204 H204b . . . 112.2(8) ?
H204a C204 H204'a . . . 64.7(5) ?
H204a C204 H205'a . . . 84.4(6) ?
H204b C204 H204'a . . . 113.2(7) ?
H204b C204 H205'a . . . 121.8(7) ?
H204'a C204 H205'a . . . 124.0(7) ?
O201 C205 C204 . . . 109.5(6) ?
O201 C205 C205' . . . 55.1(16) ?
O201 C205 H205a . . . 105.5(7) ?
O201 C205 H205b . . . 104.8(7) ?
O201 C205 H205'a . . . 98.9(8) ?
O201 C205 H205'b . . . 94.8(6) ?
C204 C205 C205' . . . 56.6(16) ?
C204 C205 H205a . . . 105.9(8) ?
C204 C205 H205b . . . 105.7(8) ?
C204 C205 H205'a . . . 64.7(7) ?
C204 C205 H205'b . . . 93.9(8) ?
C205' C205 H205a . . . 131(2) ?
C205' C205 H205b . . . 104(2) ?
C205' C205 H205'a . . . 89(2) ?
C205' C205 H205'b . . . 84(2) ?
H205a C205 H205b . . . 124.9(9) ?
H205a C205 H205'a . . . 46.7(5) ?
H205a C205 H205'b . . . 144.5(11) ?
H205b C205 H205'a . . . 156.3(10) ?
H205b C205 H205'b . . . 19.6(2) ?
H205'a C205 H205'b . . . 157.5(11) ?
O201 C202' C202 . . . 66.3(9) ?
O201 C202' C203' . . . 93.0(10) ?
O201 C202' H202a . . . 115.6(12) ?
O201 C202' H202b . . . 88.3(7) ?
O201 C202' H202'a . . . 115.2(8) ?
O201 C202' H202'b . . . 114.7(8) ?
C202 C202' C203' . . . 26.7(10) ?
C202 C202' H202a . . . 69.8(12) ?
C202 C202' H202b . . . 48.4(8) ?
C202 C202' H202'a . . . 122.7(12) ?
C202 C202' H202'b . . . 131.9(13) ?
C203' C202' H202a . . . 54.7(9) ?
C203' C202' H202b . . . 43.8(6) ?
C203' C202' H202'a . . . 113.2(10) ?
C203' C202' H202'b . . . 120.7(10) ?
H202a C202' H202b . . . 95.8(10) ?
H202a C202' H202'a . . . 58.4(7) ?
H202a C202' H202'b . . . 129.7(15) ?
H202b C202' H202'a . . . 150.2(11) ?
H202b C202' H202'b . . . 83.7(6) ?
H202'a C202' H202'b . . . 101.0(11) ?
C202 C203' C203 . . . 84(2) ?
C202 C203' C202' . . . 38.4(15) ?
C202 C203' C204' . . . 83.9(17) ?
C202 C203' H202a . . . 58.0(16) ?
C202 C203' H202b . . . 63.7(13) ?
C202 C203' H203'a . . . 141(3) ?
C202 C203' H203'b . . . 97.5(17) ?
C203 C203' C202' . . . 119.7(13) ?
C203 C203' C204' . . . 19.9(11) ?
C203 C203' H202a . . . 116.8(14) ?
C203 C203' H202b . . . 121.4(17) ?
C203 C203' H203'a . . . 127.5(14) ?
C203 C203' H203'b . . . 100.5(19) ?
C202' C203' C204' . . . 112.5(10) ?
C202' C203' H202a . . . 30.5(5) ?
C202' C203' H202b . . . 58.5(8) ?
C202' C203' H203'a . . . 103.4(16) ?
C202' C203' H203'b . . . 102.7(11) ?
C204' C203' H202a . . . 100.9(10) ?
C204' C203' H202b . . . 136.1(15) ?
C204' C203' H203'a . . . 117.9(11) ?
C204' C203' H203'b . . . 120.4(18) ?
H202a C203' H202b . . . 86.9(12) ?
H202a C203' H203'a . . . 85.6(14) ?
H202a C203' H203'b . . . 130.1(15) ?
H202b C203' H203'a . . . 105.7(16) ?
H202b C203' H203'b . . . 44.3(5) ?
H203'a C203' H203'b . . . 97.3(11) ?
C202 C204' C203 . . . 60(2) ?
C202 C204' C204 . . . 109.4(10) ?
C202 C204' C203' . . . 28.4(6) ?
C202 C204' C205' . . . 66.8(7) ?
C202 C204' H203a . . . 106.9(8) ?
C202 C204' H203b . . . 92.3(8) ?
C202 C204' H204'a . . . 115.7(11) ?
C202 C204' H204'b . . . 125.1(9) ?
C203 C204' C204 . . . 132(2) ?
C203 C204' C203' . . . 56(2) ?
C203 C204' C205' . . . 91(2) ?
C203 C204' H203a . . . 87(2) ?
C203 C204' H203b . . . 34(2) ?
C203 C204' H204'a . . . 157(3) ?
C203 C204' H204'b . . . 66(2) ?
C204 C204' C203' . . . 135.4(11) ?
C204 C204' C205' . . . 48.1(6) ?
C204 C204' H203a . . . 136.7(9) ?
C204 C204' H203b . . . 113.8(9) ?
C204 C204' H204'a . . . 70.9(7) ?
C204 C204' H204'b . . . 110.9(10) ?
C203' C204' C205' . . . 95.2(8) ?
C203' C204' H203a . . . 78.5(8) ?
C203' C204' H203b . . . 89.4(8) ?
C203' C204' H204'a . . . 108.6(11) ?
C203' C204' H204'b . . . 110.2(10) ?
C205' C204' H203a . . . 173.5(10) ?
C205' C204' H203b . . . 94.0(8) ?
C205' C204' H204'a . . . 108.8(9) ?
C205' C204' H204'b . . . 120.7(11) ?
H203a C204' H203b . . . 87.3(8) ?
H203a C204' H204'a . . . 72.5(8) ?
H203a C204' H204'b . . . 63.5(7) ?
H203b C204' H204'a . . . 149.0(12) ?
H203b C204' H204'b . . . 37.2(4) ?
H204'a C204' H204'b . . . 111.9(11) ?
O201 C205' C202 . . . 52.3(6) ?
O201 C205' C203 . . . 92.3(8) ?
O201 C205' C204 . . . 144.1(13) ?
O201 C205' C205 . . . 106(2) ?
O201 C205' C204' . . . 102.6(9) ?
O201 C205' H205a . . . 98.5(10) ?
O201 C205' H205b . . . 106.8(10) ?
O201 C205' H205'a . . . 108.2(13) ?
O201 C205' H205'b . . . 105.9(11) ?
C202 C205' C203 . . . 43.4(6) ?
C202 C205' C204 . . . 94.2(9) ?
C202 C205' C205 . . . 157(2) ?
C202 C205' C204' . . . 50.7(6) ?
C202 C205' H205a . . . 134.7(12) ?
C202 C205' H205b . . . 135.3(11) ?
C202 C205' H205'a . . . 119.0(14) ?
C202 C205' H205'b . . . 124.3(12) ?
C203 C205' C204 . . . 62.3(8) ?
C203 C205' C205 . . . 159(2) ?
C203 C205' C204' . . . 15.9(7) ?
C203 C205' H205a . . . 157.1(12) ?
C203 C205' H205b . . . 114.7(12) ?
C203 C205' H205'a . . . 127.8(14) ?
C203 C205' H205'b . . . 102.1(13) ?
C204 C205' C205 . . . 104.7(18) ?
C204 C205' C204' . . . 47.8(6) ?
C204 C205' H205a . . . 98.4(9) ?
C204 C205' H205b . . . 106.9(11) ?
C204 C205' H205'a . . . 74.7(9) ?
C204 C205' H205'b . . . 104.1(12) ?
C205 C205' C204' . . . 151(2) ?
C205 C205' H205a . . . 31.1(16) ?
C205 C205' H205b . . . 50.4(18) ?
C205 C205' H205'a . . . 56.6(17) ?
C205 C205' H205'b . . . 63.3(19) ?
C204' C205' H205a . . . 141.5(11) ?
C204' C205' H205b . . . 121.5(12) ?
C204' C205' H205'a . . . 112.4(12) ?
C204' C205' H205'b . . . 110.0(12) ?
H205a C205' H205b . . . 81.4(8) ?
H205a C205' H205'a . . . 29.3(4) ?
H205a C205' H205'b . . . 94.3(11) ?
H205b C205' H205'a . . . 104.6(12) ?
H205b C205' H205'b . . . 13.0(2) ?
H205'a C205' H205'b . . . 116.5(14) ?
C302 O301 C305 . . . 100.4(5) ?
O301 C302 C303 . . . 109.2(6) ?
O301 C302 C303' . . . 104.9(6) ?
O301 C302 H302a . . . 111.0(7) ?
O301 C302 H302b . . . 108.2(7) ?
C303 C302 C303' . . . 49.3(7) ?
C303 C302 H302a . . . 110.1(9) ?
C303 C302 H302b . . . 109.1(8) ?
C303' C302 H302a . . . 143.5(9) ?
C303' C302 H302b . . . 64.0(6) ?
H302a C302 H302b . . . 109.2(7) ?
C302 C303 C304 . . . 104.5(9) ?
C302 C303 C303' . . . 71.9(9) ?
C302 C303 C304' . . . 89.6(8) ?
C302 C303 H303a . . . 110.9(9) ?
C302 C303 H303b . . . 109.8(11) ?
C302 C303 H303'a . . . 111.7(10) ?
C304 C303 C303' . . . 100.0(10) ?
C304 C303 C304' . . . 52.9(7) ?
C304 C303 H303a . . . 114.2(11) ?
C304 C303 H303b . . . 110.3(9) ?
C304 C303 H303'a . . . 116.0(9) ?
C303' C303 C304' . . . 47.4(7) ?
C303' C303 H303a . . . 142.8(12) ?
C303' C303 H303b . . . 43.8(7) ?
C303' C303 H303'a . . . 49.5(7) ?
C304' C303 H303a . . . 158.9(10) ?
C304' C303 H303b . . . 68.6(7) ?
C304' C303 H303'a . . . 76.1(7) ?
H303a C303 H303b . . . 107.2(10) ?
H303a C303 H303'a . . . 99.8(9) ?
H303b C303 H303'a . . . 7.58(11) ?
C303 C304 C305 . . . 103.7(9) ?
C303 C304 C304' . . . 73.2(8) ?
C303 C304 H304a . . . 109.2(10) ?
C303 C304 H304b . . . 110.5(12) ?
C305 C304 C304' . . . 62.4(8) ?
C305 C304 H304a . . . 113.6(13) ?
C305 C304 H304b . . . 114.2(11) ?
C304' C304 H304a . . . 175.9(14) ?
C304' C304 H304b . . . 76.2(9) ?
H304a C304 H304b . . . 105.7(12) ?
O301 C305 C304 . . . 110.3(7) ?
O301 C305 C304' . . . 104.6(6) ?
O301 C305 H305a . . . 110.1(5) ?
O301 C305 H305b . . . 110.1(6) ?
C304 C305 C304' . . . 67.0(9) ?
C304 C305 H305a . . . 110.5(8) ?
C304 C305 H305b . . . 110.6(8) ?
C304' C305 H305a . . . 143.1(7) ?
C304' C305 H305b . . . 49.7(6) ?
H305a C305 H305b . . . 105.1(6) ?
C302 C303' C303 . . . 58.8(8) ?
C302 C303' C304' . . . 105.2(9) ?
C302 C303' H302b . . . 38.0(4) ?
C302 C303' H303b . . . 105.5(12) ?
C302 C303' H303'a . . . 109.9(11) ?
C302 C303' H303'b . . . 114.0(9) ?
C303 C303' C304' . . . 91.3(10) ?
C303 C303' H302b . . . 93.8(9) ?
C303 C303' H303b . . . 52.5(9) ?
C303 C303' H303'a . . . 61.0(9) ?
C303 C303' H303'b . . . 153.8(13) ?
C304' C303' H302b . . . 122.5(9) ?
C304' C303' H303b . . . 101.9(10) ?
C304' C303' H303'a . . . 108.8(9) ?
C304' C303' H303'b . . . 114.6(13) ?
H302b C303' H303b . . . 125.7(12) ?
H302b C303' H303'a . . . 123.4(10) ?
H302b C303' H303'b . . . 76.0(6) ?
H303b C303' H303'a . . . 10.23(16) ?
H303b C303' H303'b . . . 114.4(11) ?
H303'a C303' H303'b . . . 104.3(10) ?
C303 C304' C304 . . . 53.9(7) ?
C303 C304' C305 . . . 84.3(7) ?
C303 C304' C303' . . . 41.3(8) ?
C303 C304' H305b . . . 122.9(9) ?
C303 C304' H304'a . . . 95.8(11) ?
C303 C304' H304'b . . . 148.4(10) ?
C304 C304' C305 . . . 50.7(7) ?
C304 C304' C303' . . . 95.0(11) ?
C304 C304' H305b . . . 87.2(9) ?
C304 C304' H304'a . . . 75.5(10) ?
C304 C304' H304'b . . . 155.4(11) ?
C305 C304' C303' . . . 110.1(9) ?
C305 C304' H305b . . . 40.5(4) ?
C305 C304' H304'a . . . 112.1(10) ?
C305 C304' H304'b . . . 110.3(10) ?
C303' C304' H305b . . . 131.1(10) ?
C303' C304' H304'a . . . 113.0(11) ?
C303' C304' H304'b . . . 107.4(11) ?
H305b C304' H304'a . . . 114.8(10) ?
H305b C304' H304'b . . . 70.7(8) ?
H304'a C304' H304'b . . . 103.6(11) ?
C402 O401 C405 . . . 108.8(9) ?
C402 O401 O401' . . . 73.7(12) ?
C402 O401 C402' . . . 34.2(14) ?
C402 O401 C403' . . . 40.9(10) ?
C402 O401 H403'a . . . 73.2(11) ?
C405 O401 O401' . . . 68.7(8) ?
C405 O401 C402' . . . 111.4(11) ?
C405 O401 C403' . . . 80.3(8) ?
C405 O401 H403'a . . . 84.2(8) ?
O401' O401 C402' . . . 50.0(9) ?
O401' O401 C403' . . . 89.1(6) ?
O401' O401 H403'a . . . 126.7(5) ?
C402' O401 C403' . . . 71.8(11) ?
C402' O401 H403'a . . . 107.4(11) ?
C403' O401 H403'a . . . 40.2(5) ?
O401 C402 C403 . . . 109.0(11) ?
O401 C402 C402' . . . 47.9(15) ?
O401 C402 C403' . . . 68.7(12) ?
O401 C402 H402a . . . 105.6(15) ?
O401 C402 H402b . . . 114(2) ?
O401 C402 H402'a . . . 72.5(10) ?
O401 C402 H402'b . . . 79.2(8) ?
O401 C402 H403'b . . . 117.7(17) ?
C403 C402 C402' . . . 109(2) ?
C403 C402 C403' . . . 63.5(11) ?
C403 C402 H402a . . . 104.9(18) ?
C403 C402 H402b . . . 112.4(15) ?
C403 C402 H402'a . . . 82.1(13) ?
C403 C402 H402'b . . . 149(2) ?
C403 C402 H403'b . . . 66.1(8) ?
C402' C402 C403' . . . 110.2(19) ?
C402' C402 H402a . . . 59.1(18) ?
C402' C402 H402b . . . 139(2) ?
C402' C402 H402'a . . . 31.8(16) ?
C402' C402 H402'b . . . 53.6(11) ?
C402' C402 H403'b . . . 164(2) ?
C403' C402 H402a . . . 162(3) ?
C403' C402 H402b . . . 86(2) ?
C403' C402 H402'a . . . 113.7(16) ?
C403' C402 H402'b . . . 142.9(18) ?
C403' C402 H403'b . . . 53.5(12) ?
H402a C402 H402b . . . 110.8(14) ?
H402a C402 H402'a . . . 49.5(11) ?
H402a C402 H402'b . . . 44.6(7) ?
H402a C402 H403'b . . . 136.5(13) ?
H402b C402 H402'a . . . 159.4(16) ?
H402b C402 H402'b . . . 90.0(13) ?
H402b C402 H403'b . . . 48.3(10) ?
H402'a C402 H402'b . . . 71.4(11) ?
H402'a C402 H403'b . . . 148.2(14) ?
H402'b C402 H403'b . . . 138.1(18) ?
C402 C403 C404 . . . 106.8(9) ?
C402 C403 C402' . . . 23.6(10) ?
C402 C403 C403' . . . 40.0(10) ?
C402 C403 C405' . . . 99.1(9) ?
C402 C403 H403a . . . 96.6(12) ?
C402 C403 H403b . . . 125.9(15) ?
C402 C403 H403'b . . . 49.1(10) ?
C402 C403 H404'a . . . 151.9(11) ?
C402 C403 H404'b . . . 151.9(11) ?
C404 C403 C402' . . . 94.9(7) ?
C404 C403 C403' . . . 76.2(8) ?
C404 C403 C405' . . . 40.9(6) ?
C404 C403 H403a . . . 114.1(13) ?
C404 C403 H403b . . . 106.7(10) ?
C404 C403 H403'b . . . 109.4(9) ?
C404 C403 H404'a . . . 47.5(5) ?
C404 C403 H404'b . . . 47.5(5) ?
C402' C403 C403' . . . 50.2(8) ?
C402' C403 C405' . . . 77.1(6) ?
C402' C403 H403a . . . 120.2(10) ?
C402' C403 H403b . . . 113.3(11) ?
C402' C403 H403'b . . . 71.9(6) ?
C402' C403 H404'a . . . 141.9(8) ?
C402' C403 H404'b . . . 141.9(8) ?
C403' C403 C405' . . . 92.6(7) ?
C403' C403 H403a . . . 86.1(10) ?
C403' C403 H403b . . . 163.4(13) ?
C403' C403 H403'b . . . 41.6(5) ?
C403' C403 H404'a . . . 113.1(11) ?
C403' C403 H404'b . . . 113.0(11) ?
C405' C403 H403a . . . 153.8(11) ?
C405' C403 H403b . . . 80.4(7) ?
C405' C403 H403'b . . . 134.2(6) ?
C405' C403 H404'a . . . 69.3(5) ?
C405' C403 H404'b . . . 69.3(5) ?
H403a C403 H403b . . . 106.7(8) ?
H403a C403 H403'b . . . 49.8(6) ?
H403a C403 H404'a . . . 87.2(9) ?
H403a C403 H404'b . . . 87.2(9) ?
H403b C403 H403'b . . . 142.9(9) ?
H403b C403 H404'a . . . 78.7(7) ?
H403b C403 H404'b . . . 78.7(7) ?
H403'b C403 H404'a . . . 121.1(10) ?
H403'b C403 H404'b . . . 121.1(10) ?
H404'a C403 H404'b . . . .00000 ?
C403 C404 C405 . . . 106.9(7) ?
C403 C404 C403' . . . 53.2(7) ?
C403 C404 C405' . . . 95.2(9) ?
C403 C404 H404a . . . 104.3(9) ?
C403 C404 H404b . . . 110.4(9) ?
C403 C404 H404'a . . . 64.6(6) ?
C403 C404 H404'b . . . 64.6(6) ?
C405 C404 C403' . . . 66.0(7) ?
C405 C404 C405' . . . 69.4(8) ?
C405 C404 H404a . . . 113.1(9) ?
C405 C404 H404b . . . 115.5(9) ?
C405 C404 H404'a . . . 171.4(7) ?
C405 C404 H404'b . . . 171.4(7) ?
C403' C404 C405' . . . 109.6(7) ?
C403' C404 H404a . . . 90.4(7) ?
C403' C404 H404b . . . 160.1(8) ?
C403' C404 H404'a . . . 107.5(7) ?
C403' C404 H404'b . . . 107.5(7) ?
C405' C404 H404a . . . 158.0(7) ?
C405' C404 H404b . . . 56.7(6) ?
C405' C404 H404'a . . . 109.2(8) ?
C405' C404 H404'b . . . 109.2(8) ?
H404a C404 H404b . . . 106.0(5) ?
H404a C404 H404'a . . . 71.4(5) ?
H404a C404 H404'b . . . 71.4(5) ?
H404b C404 H404'a . . . 68.6(5) ?
H404b C404 H404'b . . . 68.6(5) ?
H404'a C404 H404'b . . . .00000 ?
O401 C405 C404 . . . 106.4(8) ?
O401 C405 O401' . . . 71.0(8) ?
O401 C405 C402' . . . 29.8(7) ?
O401 C405 C403' . . . 51.3(7) ?
O401 C405 C405' . . . 110.6(10) ?
O401 C405 H405a . . . 110.5(12) ?
O401 C405 H405b . . . 112.5(13) ?
C404 C405 O401' . . . 77.0(7) ?
C404 C405 C402' . . . 84.0(7) ?
C404 C405 C403' . . . 59.2(6) ?
C404 C405 C405' . . . 45.6(6) ?
C404 C405 H405a . . . 109.8(11) ?
C404 C405 H405b . . . 109.3(11) ?
O401' C405 C402' . . . 45.5(6) ?
O401' C405 C403' . . . 80.4(7) ?
O401' C405 C405' . . . 44.8(5) ?
O401' C405 H405a . . . 171.6(11) ?
O401' C405 H405b . . . 64.0(9) ?
C402' C405 C403' . . . 45.6(7) ?
C402' C405 C405' . . . 80.9(8) ?
C402' C405 H405a . . . 138.2(12) ?
C402' C405 H405b . . . 103.1(12) ?
C403' C405 C405' . . . 89.1(6) ?
C403' C405 H405a . . . 107.1(12) ?
C403' C405 H405b . . . 144.4(13) ?
C405' C405 H405a . . . 137.1(11) ?
C405' C405 H405b . . . 65.9(8) ?
H405a C405 H405b . . . 108.4(10) ?
O401 O401' C405 . . . 40.3(5) ?
O401 O401' C402' . . . 32.4(7) ?
O401 O401' C405' . . . 92.5(6) ?
O401 O401' H402'a . . . 60.5(5) ?
C405 O401' C402' . . . 69.2(7) ?
C405 O401' C405' . . . 56.1(6) ?
C405 O401' H402'a . . . 97.8(7) ?
C402' O401' C405' . . . 109.1(7) ?
C402' O401' H402'a . . . 28.7(6) ?
C405' O401' H402'a . . . 126.6(9) ?
O401 C402' C402 . . . 98(2) ?
O401 C402' C403 . . . 101.9(9) ?
O401 C402' C405 . . . 38.9(7) ?
O401 C402' O401' . . . 97.6(12) ?
O401 C402' C403' . . . 64.8(10) ?
O401 C402' H402a . . . 162.5(17) ?
O401 C402' H402'a . . . 121.3(17) ?
O401 C402' H402'b . . . 110.9(15) ?
C402 C402' C403 . . . 47.7(16) ?
C402 C402' C405 . . . 97.6(15) ?
C402 C402' O401' . . . 124(2) ?
C402 C402' C403' . . . 38.9(14) ?
C402 C402' H402a . . . 73(2) ?
C402 C402' H402'a . . . 120(3) ?
C402 C402' H402'b . . . 86.4(17) ?
C403 C402' C405 . . . 73.7(5) ?
C403 C402' O401' . . . 76.1(7) ?
C403 C402' C403' . . . 45.7(7) ?
C403 C402' H402a . . . 83.5(13) ?
C403 C402' H402'a . . . 79.4(11) ?
C403 C402' H402'b . . . 126.9(16) ?
C405 C402' O401' . . . 65.3(7) ?
C405 C402' C403' . . . 59.2(7) ?
C405 C402' H402a . . . 155.1(13) ?
C405 C402' H402'a . . . 89.8(9) ?
C405 C402' H402'b . . . 149.7(16) ?
O401' C402' C403' . . . 106.4(7) ?
O401' C402' H402a . . . 100.0(13) ?
O401' C402' H402'a . . . 24.7(5) ?
O401' C402' H402'b . . . 135.6(13) ?
C403' C402' H402a . . . 110.8(17) ?
C403' C402' H402'a . . . 120.8(11) ?
C403' C402' H402'b . . . 116.3(14) ?
H402a C402' H402'a . . . 76.0(13) ?
H402a C402' H402'b . . . 54.5(6) ?
H402'a C402' H402'b . . . 114.0(13) ?
O401 C403' C402 . . . 70.5(12) ?
O401 C403' C403 . . . 117.2(10) ?
O401 C403' C404 . . . 99.6(7) ?
O401 C403' C405 . . . 48.4(6) ?
O401 C403' C402' . . . 43.3(9) ?
O401 C403' H402b . . . 93.6(8) ?
O401 C403' H403'a . . . 73.4(9) ?
O401 C403' H403'b . . . 138.9(11) ?
C402 C403' C403 . . . 76.5(14) ?
C402 C403' C404 . . . 114.7(16) ?
C402 C403' C405 . . . 105.7(15) ?
C402 C403' C402' . . . 30.9(13) ?
C402 C403' H402b . . . 44.4(14) ?
C402 C403' H403'a . . . 121.5(16) ?
C402 C403' H403'b . . . 76.2(13) ?
C403 C403' C404 . . . 50.6(6) ?
C403 C403' C405 . . . 95.5(7) ?
C403 C403' C402' . . . 84.2(11) ?
C403 C403' H402b . . . 98.2(9) ?
C403 C403' H403'a . . . 162.1(14) ?
C403 C403' H403'b . . . 76.1(8) ?
C404 C403' C405 . . . 54.8(6) ?
C404 C403' C402' . . . 100.4(8) ?
C404 C403' H402b . . . 148.8(9) ?
C404 C403' H403'a . . . 115.5(10) ?
C404 C403' H403'b . . . 116.1(9) ?
C405 C403' C402' . . . 75.3(9) ?
C405 C403' H402b . . . 141.4(10) ?
C405 C403' H403'a . . . 80.9(9) ?
C405 C403' H403'b . . . 170.8(9) ?
C402' C403' H402b . . . 70.6(8) ?
C402' C403' H403'a . . . 111.5(12) ?
C402' C403' H403'b . . . 107.1(12) ?
H402b C403' H403'a . . . 95.3(6) ?
H402b C403' H403'b . . . 45.3(4) ?
H403'a C403' H403'b . . . 105.9(8) ?
C403 C405' C404 . . . 43.9(6) ?
C403 C405' C405 . . . 82.5(6) ?
C403 C405' O401' . . . 79.2(6) ?
C403 C405' H404b . . . 73.9(6) ?
C403 C405' H405b . . . 115.6(5) ?
C403 C405' H405'a . . . 144.0(8) ?
C403 C405' H405'b . . . 96.3(7) ?
C404 C405' C405 . . . 64.9(7) ?
C404 C405' O401' . . . 113.5(6) ?
C404 C405' H404b . . . 49.5(5) ?
C404 C405' H405b . . . 99.3(6) ?
C404 C405' H405'a . . . 102.9(8) ?
C404 C405' H405'b . . . 106.8(8) ?
C405 C405' O401' . . . 79.0(7) ?
C405 C405' H404b . . . 105.9(8) ?
C405 C405' H405b . . . 36.1(5) ?
C405 C405' H405'a . . . 67.7(6) ?
C405 C405' H405'b . . . 169.0(9) ?
O401' C405' H404b . . . 151.6(8) ?
O401' C405' H405b . . . 73.3(5) ?
O401' C405' H405'a . . . 112.6(8) ?
O401' C405' H405'b . . . 111.5(8) ?
H404b C405' H405b . . . 127.0(7) ?
H404b C405' H405'a . . . 94.7(7) ?
H404b C405' H405'b . . . 63.5(5) ?
H405b C405' H405'a . . . 45.4(4) ?
H405b C405' H405'b . . . 147.8(7) ?
H405'a C405' H405'b . . . 109.1(6) ?
Na O01 O01' . . . 78.9(6) ?
Na O01' O01 . . . 74.3(6) ?
C142 H142a C144' . . . 47.2(7) ?
C142 H142a H144'a . . . 92.0(5) ?
C144' H142a H144'a . . . 45.4(5) ?
C142 H142b C144' . . . 54.0(8) ?
C142 H142b H144'c . . . 9.2(4) ?
C144' H142b H144'c . . . 50.9(6) ?
C143 H143b C142' . . . 98.3(13) ?
C143 H143b H142'c . . . 159.7(4) ?
C142' H143b H142'c . . . 82.2(12) ?
C143 H143c C143' . . . 80.2(10) ?
C143 H143c H143'b . . . 162.1(4) ?
C143' H143c H143'b . . . 85.8(8) ?
C144 H144c H144'b . . . 89.3(6) ?
C143 H142'c C142' . . . 57.5(10) ?
C143 H142'c H143b . . . 12.7(3) ?
C142' H142'c H143b . . . 56.0(10) ?
C143 H143'b C143' . . . 64.3(9) ?
C143 H143'b H143c . . . 13.7(3) ?
C143' H143'b H143c . . . 74.8(8) ?
C142 H144'a C144' . . . 47.2(9) ?
C142 H144'a H142a . . . 45.1(3) ?
C144' H144'a H142a . . . 91.7(8) ?
C144 H144'b C144' . . . 86.3(8) ?
C144 H144'b H144c . . . 43.6(4) ?
C144' H144'b H144c . . . 129.3(8) ?
C142 H144'c C144' . . . 73.1(11) ?
C142 H144'c H142b . . . 164.9(7) ?
C144' H144'c H142b . . . 111.7(6) ?
C442 H442b C444' . . . 85.3(7) ?
C442 H442b H444'c . . . 125.6(5) ?
C444' H442b H444'c . . . 52.8(5) ?
C442 H442c C442' . . . 77.5(7) ?
C442 H442c H442'b . . . 116.5(5) ?
C442' H442c H442'b . . . 48.8(4) ?
C443 H443b C442' . . . 77.5(6) ?
C443 H443b H442'c . . . 114.4(5) ?
C442' H443b H442'c . . . 38.9(4) ?
C443 H443c C443' . . . 76.3(7) ?
C443 H443c H443'b . . . 112.9(5) ?
C443' H443c H443'b . . . 37.4(4) ?
C444 H444b C443' . . . 73.6(7) ?
C444 H444b H443'c . . . 116.3(5) ?
C443' H444b H443'c . . . 45.0(5) ?
C444 H444c C444' . . . 83.4(7) ?
C444 H444c H444'b . . . 123.6(5) ?
C444' H444c H444'b . . . 41.4(4) ?
C442 H442'b C442' . . . 74.1(7) ?
C442 H442'b H442c . . . 42.0(4) ?
C442' H442'b H442c . . . 106.6(6) ?
C443 H442'c C442' . . . 77.1(7) ?
C443 H442'c H443b . . . 39.2(4) ?
C442' H442'c H443b . . . 114.3(5) ?
C443 H443'b C443' . . . 76.1(7) ?
C443 H443'b H443c . . . 37.2(3) ?
C443' H443'b H443c . . . 112.4(7) ?
C444 H443'c C443' . . . 75.3(8) ?
C444 H443'c H444b . . . 51.5(5) ?
C443' H443'c H444b . . . 124.5(6) ?
C444' H444'b H444c . . . 105.6(6) ?
C444' H444'c H442b . . . 89.3(7) ?
C202 H202a C202' . . . 67.0(11) ?
C202 H202a C203' . . . 37.1(9) ?
C202 H202a H202'a . . . 134.9(5) ?
C202' H202a C203' . . . 94.7(11) ?
C202' H202a H202'a . . . 75.4(9) ?
C203' H202a H202'a . . . 170.2(6) ?
C202 H202b C202' . . . 50.8(9) ?
C202 H202b C203' . . . 42.3(9) ?
C202 H202b H203'b . . . 97.4(7) ?
C202' H202b C203' . . . 77.7(9) ?
C202' H202b H203'b . . . 143.1(5) ?
C203' H202b H203'b . . . 65.5(8) ?
C203 H203a C204' . . . 27.4(11) ?
C203 H203b C204' . . . 18.7(11) ?
C203 H203b H204'b . . . 61.2(10) ?
C204' H203b H204'b . . . 46.8(5) ?
C205 H205a C205' . . . 17.5(9) ?
C205 H205a H205'a . . . 57.1(6) ?
C205' H205a H205'a . . . 42.7(6) ?
C205 H205b C205' . . . 25.9(9) ?
C205 H205b H205'b . . . 70.4(5) ?
C205' H205b H205'b . . . 44.6(7) ?
C202' H202'a H202a . . . 46.1(6) ?
C202 H203'b C203' . . . 33.3(8) ?
C202 H203'b H202b . . . 47.0(4) ?
C203' H203'b H202b . . . 70.3(9) ?
C203 H204'a C204 . . . 74.5(7) ?
C203 H204'a C204' . . . 7.9(9) ?
C204 H204'a C204' . . . 66.6(7) ?
C203 H204'b C204' . . . 32.7(15) ?
C203 H204'b H203b . . . 66.6(14) ?
C204' H204'b H203b . . . 96.0(6) ?
C204 H205'a C205 . . . 85.9(7) ?
C204 H205'a C205' . . . 66.6(9) ?
C204 H205'a H205a . . . 144.9(4) ?
C205 H205'a C205' . . . 34.3(11) ?
C205 H205'a H205a . . . 76.2(6) ?
C205' H205'a H205a . . . 108.0(9) ?
C205 H205'b C205' . . . 32.6(10) ?
C205 H205'b H205b . . . 90.0(5) ?
C205' H205'b H205b . . . 122.5(8) ?
C302 H302b C303' . . . 78.0(7) ?
C303 H303b C303' . . . 83.6(11) ?
C303 H303b H303'a . . . 136.0(6) ?
C303' H303b H303'a . . . 125.5(7) ?
C305 H305b C304' . . . 89.9(8) ?
C303 H303'a C303' . . . 69.4(9) ?
C303 H303'a H303b . . . 36.4(5) ?
C303' H303'a H303b . . . 44.3(6) ?
C402 H402a C402' . . . 47.7(13) ?
C402 H402a H402'b . . . 80.2(9) ?
C402' H402a H402'b . . . 67.1(8) ?
C402 H402b C403' . . . 49.1(12) ?
C402 H402b H403'b . . . 84.8(10) ?
C403' H402b H403'b . . . 51.8(5) ?
C404 H404b C405' . . . 73.8(6) ?
C405 H405b C405' . . . 78.0(7) ?
C402 H402'a O401' . . . 128.6(8) ?
C402 H402'a C402' . . . 27.8(13) ?
O401' H402'a C402' . . . 126.6(10) ?
C402 H402'b C402' . . . 40.0(14) ?
C402 H402'b H402a . . . 55.2(11) ?
C402' H402'b H402a . . . 58.5(11) ?
O401 H403'a C403' . . . 66.4(8) ?
C402 H403'b C403 . . . 64.8(10) ?
C402 H403'b C403' . . . 50.3(10) ?
C402 H403'b H402b . . . 46.9(8) ?
C403 H403'b C403' . . . 62.2(6) ?
C403 H403'b H402b . . . 109.8(5) ?
C403' H403'b H402b . . . 82.9(7) ?
C403 H404'a C404 . . . 67.9(5) ?
C403 H404'b C404 . . . 67.9(5) ?

loop_
_geom_bond_atom_site_label_1
_geom_bond_atom_site_label_2
_geom_bond_site_symmetry_1
_geom_bond_site_symmetry_2
_geom_bond_distance
_geom_bond_publ_flag
Na O21 . . 2.371(3) ?
Na O31 . . 2.346(3) ?
Na S3 . . 2.949(2) ?
Na O101 . . 2.294(4) ?
Na O201 . . 2.300(4) ?
Na O01 . . 2.267(8) ?
Na O01' . . 2.311(7) ?
O11 C11 . . 1.359(4) ?
O11 H11 . . .67(4) ?
C11 C12 . . 1.402(5) ?
C11 C16 . . 1.400(6) ?
C12 C13 . . 1.401(5) ?
C12 S1 . . 1.778(4) ?
C13 C14 . . 1.393(6) ?
C13 H13 . . .959(4) ?
C14 C141 . . 1.546(5) ?
C14 C15 . . 1.391(6) ?
C141 C142 . . 1.595(10) ?
C141 C143 . . 1.381(9) ?
C141 C144 . . 1.682(11) ?
C141 C142' . . 1.790(15) ?
C141 C143' . . 1.561(13) ?
C141 C144' . . 1.273(12) ?
C142 C144' . . .991(16) ?
C142 H142a . . .957(7) ?
C142 H142b . . .967(8) ?
C142 H142c . . .950(9) ?
C142 H144'a . . 1.350(8) ?
C142 H144'c . . .596(7) ?
C143 C142' . . 1.265(17) ?
C143 C143' . . 1.194(16) ?
C143 H143a . . .941(7) ?
C143 H143b . . .949(9) ?
C143 H143c . . .968(9) ?
C143 H142'c . . 1.498(9) ?
C143 H143'b . . 1.261(9) ?
C144 C143' . . 1.894(14) ?
C144 C144' . . 1.582(17) ?
C144 H144a . . .946(7) ?
C144 H144b . . .981(9) ?
C144 H144c . . .922(8) ?
C144 H144'b . . 1.338(9) ?
C142' H143b . . .711(15) ?
C142' H142'a . . .934(11) ?
C142' H142'b . . 1.078(14) ?
C142' H142'c . . .849(16) ?
C143' H143c . . .883(12) ?
C143' H143'a . . .959(9) ?
C143' H143'b . . .913(11) ?
C143' H143'c . . .999(13) ?
C144' H142a . . 1.349(12) ?
C144' H142b . . 1.177(12) ?
C144' H144'a . . .960(9) ?
C144' H144'b . . .934(12) ?
C144' H144'c . . .983(13) ?
C15 C16 . . 1.396(5) ?
C15 H15 . . .957(4) ?
C16 S2 . . 1.779(4) ?
S1 C42 . . 1.781(4) ?
O21 C21 . . 1.359(5) ?
O21 H21 . . .79(4) ?
C21 C22 . . 1.407(4) ?
C21 C26 . . 1.396(5) ?
C22 C23 . . 1.389(6) ?
C22 S2 . . 1.785(4) ?
C23 C24 . . 1.385(5) ?
C23 H23 . . 1.175(3) ?
C24 C241 . . 1.546(6) ?
C24 C25 . . 1.387(5) ?
C241 C242 . . 1.496(10) ?
C241 C243 . . 1.550(9) ?
C241 C244 . . 1.525(6) ?
C242 H242a . . .948(9) ?
C242 H242b . . .955(7) ?
C242 H242c . . .950(8) ?
C243 H243a . . .941(7) ?
C243 H243b . . .941(7) ?
C243 H243c . . .962(5) ?
C244 H244a . . .939(6) ?
C244 H244b . . .951(6) ?
C244 H244c . . .978(6) ?
C25 C26 . . 1.393(5) ?
C25 H25 . . 1.175(3) ?
C26 S3 . . 1.791(3) ?
O31 C31 . . 1.343(4) ?
O31 H31 . . .79(4) ?
C31 C32 . . 1.412(4) ?
C31 C36 . . 1.411(5) ?
C32 C33 . . 1.385(5) ?
C32 S4 . . 1.785(4) ?
C33 C34 . . 1.396(5) ?
C33 H33 . . .956(3) ?
C34 C341 . . 1.524(5) ?
C34 C35 . . 1.406(4) ?
C341 C342 . . 1.544(6) ?
C341 C343 . . 1.527(6) ?
C341 C344 . . 1.508(6) ?
C342 H342a . . .957(6) ?
C342 H342b . . .960(6) ?
C342 H342c . . .930(5) ?
C343 H343a . . .959(5) ?
C343 H343b . . .956(5) ?
C343 H343c . . .938(5) ?
C344 H344a . . .952(6) ?
C344 H344b . . .934(5) ?
C344 H344c . . .955(6) ?
C35 C36 . . 1.378(5) ?
C35 H35 . . .955(4) ?
C36 S3 . . 1.795(3) ?
O41 C41 . . 1.329(4) ?
C41 C42 . . 1.420(4) ?
C41 C46 . . 1.411(5) ?
C42 C43 . . 1.391(5) ?
C43 C44 . . 1.395(5) ?
C43 H43 . . .956(3) ?
C44 C441 . . 1.542(5) ?
C44 C45 . . 1.398(4) ?
C441 C442 . . 1.561(9) ?
C441 C443 . . 1.588(9) ?
C441 C444 . . 1.534(9) ?
C441 C442' . . 1.466(12) ?
C441 C443' . . 1.490(10) ?
C441 C444' . . 1.564(11) ?
C442 C442' . . 1.359(14) ?
C442 C444' . . 1.476(15) ?
C442 H442a . . .955(8) ?
C442 H442b . . .961(9) ?
C442 H442c . . .950(9) ?
C442 H442'b . . 1.271(9) ?
C443 C442' . . 1.500(12) ?
C443 C443' . . 1.514(14) ?
C443 H443a . . .949(7) ?
C443 H443b . . .966(9) ?
C443 H443c . . .942(9) ?
C443 H442'c . . 1.392(8) ?
C443 H443'b . . 1.435(9) ?
C444 C443' . . 1.275(14) ?
C444 C444' . . 1.610(12) ?
C444 H444a . . .958(8) ?
C444 H444b . . .948(9) ?
C444 H444c . . .959(9) ?
C444 H443'c . . 1.086(9) ?
C442' H442c . . 1.200(10) ?
C442' H443b . . 1.376(10) ?
C442' H442'a . . .968(9) ?
C442' H442'b . . .942(9) ?
C442' H442'c . . .949(10) ?
C443' H443c . . 1.429(11) ?
C443' H444b . . 1.161(11) ?
C443' H443'a . . .931(9) ?
C443' H443'b . . .939(11) ?
C443' H443'c . . .997(11) ?
C444' H442b . . 1.201(10) ?
C444' H444c . . 1.409(10) ?
C444' H444'a . . .961(9) ?
C444' H444'b . . .967(12) ?
C444' H444'c . . .956(9) ?
C45 C46 . . 1.394(4) ?
C45 H45 . . .955(3) ?
C46 S4 . . 1.783(3) ?
O101 C102 . . 1.424(7) ?
O101 C105 . . 1.355(8) ?
C102 C103 . . 1.347(11) ?
C102 H102a . . .878(8) ?
C102 H102b . . 1.032(12) ?
C103 C104 . . 1.506(10) ?
C103 H103a . . .926(6) ?
C103 H103b . . .965(8) ?
C104 C105 . . 1.522(8) ?
C104 H104a . . .947(6) ?
C104 H104b . . .963(6) ?
C105 H105a . . .942(7) ?
C105 H105b . . .973(5) ?
O201 C202 . . 1.443(10) ?
O201 C205 . . 1.503(8) ?
O201 C202' . . 1.516(13) ?
O201 C205' . . 1.283(13) ?
C202 C203 . . 1.345(19) ?
C202 C202' . . 1.008(17) ?
C202 C203' . . .730(15) ?
C202 C204' . . 1.525(14) ?
C202 C205' . . 1.811(16) ?
C202 H202a . . 1.027(14) ?
C202 H202b . . .973(11) ?
C202 H203'b . . 1.320(13) ?
C203 C204 . . 1.680(19) ?
C203 C203' . . 1.21(3) ?
C203 C204' . . .50(2) ?
C203 C205' . . 1.82(2) ?
C203 H203a . . 1.080(16) ?
C203 H203b . . .88(2) ?
C203 H204'a . . 1.43(2) ?
C203 H204'b . . .839(16) ?
C204 C205 . . 1.518(11) ?
C204 C204' . . 1.304(12) ?
C204 C205' . . 1.310(15) ?
C204 H204a . . .935(9) ?
C204 H204b . . .934(9) ?
C204 H204'a . . 1.343(8) ?
C204 H205'a . . 1.377(8) ?
C205 C205' . . .504(15) ?
C205 H205a . . .862(9) ?
C205 H205b . . .887(9) ?
C205 H205'a . . .746(9) ?
C205 H205'b . . .836(9) ?
C202' C203' . . 1.47(2) ?
C202' H202a . . .750(10) ?
C202' H202b . . 1.285(11) ?
C202' H202'a . . 1.007(11) ?
C202' H202'b . . 1.004(11) ?
C203' C204' . . 1.42(2) ?
C203' H202a . . 1.206(17) ?
C203' H202b . . 1.044(13) ?
C203' H203'a . . 1.057(16) ?
C203' H203'b . . 1.009(13) ?
C204' C205' . . 1.749(18) ?
C204' H203a . . .987(12) ?
C204' H203b . . 1.244(10) ?
C204' H204'a . . .960(10) ?
C204' H204'b . . .913(11) ?
C205' H205a . . 1.254(13) ?
C205' H205b . . 1.119(15) ?
C205' H205'a . . .894(14) ?
C205' H205'b . . .931(15) ?
O301 C302 . . 1.519(9) ?
O301 C305 . . 1.479(7) ?
C302 C303 . . 1.394(14) ?
C302 C303' . . 1.549(14) ?
C302 H302a . . .927(7) ?
C302 H302b . . .976(8) ?
C303 C304 . . 1.582(16) ?
C303 C303' . . 1.237(19) ?
C303 C304' . . 1.873(18) ?
C303 H303a . . .940(12) ?
C303 H303b . . .988(11) ?
C303 H303'a . . 1.156(11) ?
C304 C305 . . 1.311(16) ?
C304 C304' . . 1.56(2) ?
C304 H304a . . .968(14) ?
C304 H304b . . .978(12) ?
C305 C304' . . 1.502(13) ?
C305 H305a . . .979(6) ?
C305 H305b . . .975(7) ?
C303' C304' . . 1.378(15) ?
C303' H302b . . 1.423(10) ?
C303' H303b . . .862(13) ?
C303' H303'a . . 1.005(12) ?
C303' H303'b . . .959(12) ?
C304' H305b . . 1.145(12) ?
C304' H304'a . . .963(11) ?
C304' H304'b . . 1.011(15) ?
O401 C402 . . 1.367(15) ?
O401 C405 . . 1.294(14) ?
O401 O401' . . 1.893(13) ?
O401 C402' . . 1.02(2) ?
O401 C403' . . 1.351(14) ?
O401 H403'a . . 1.412(11) ?
C402 C403 . . 1.435(18) ?
C402 C402' . . .78(3) ?
C402 C403' . . .95(2) ?
C402 H402a . . 1.00(2) ?
C402 H402b . . .88(2) ?
C402 H402'a . . 1.43(2) ?
C402 H402'b . . 1.206(15) ?
C402 H403'b . . 1.20(2) ?
C403 C404 . . 1.275(12) ?
C403 C402' . . 1.837(18) ?
C403 C403' . . 1.321(14) ?
C403 C405' . . 1.830(12) ?
C403 H403a . . .925(11) ?
C403 H403b . . 1.007(12) ?
C403 H403'b . . 1.449(12) ?
C403 H404'a . . 1.243(11) ?
C403 H404'b . . 1.243(11) ?
C404 C405 . . 1.526(12) ?
C404 C403' . . 1.603(11) ?
C404 C405' . . 1.204(12) ?
C404 H404a . . .989(8) ?
C404 H404b . . .953(8) ?
C404 H404'a . . 1.015(8) ?
C404 H404'b . . 1.015(8) ?
C405 O401' . . 1.865(17) ?
C405 C402' . . 1.920(17) ?
C405 C403' . . 1.705(15) ?
C405 C405' . . 1.577(15) ?
C405 H405a . . .962(14) ?
C405 H405b . . .951(14) ?
O401' C402' . . 1.464(15) ?
O401' C405' . . 1.340(10) ?
O401' H402'a . . .762(6) ?
C402' C403' . . 1.418(18) ?
C402' H402a . . .900(16) ?
C402' H402'a . . .876(15) ?
C402' H402'b . . .973(9) ?
C403' H402b . . 1.253(11) ?
C403' H403'a . . .951(10) ?
C403' H403'b . . .992(11) ?
C405' H404b . . 1.047(8) ?
C405' H405b . . 1.472(8) ?
C405' H405'a . . .951(8) ?
C405' H405'b . . .953(7) ?
O01 O01' . . 1.060(11) ?
H142a H144'a . . .92025(12) ?
H142b H144'c . . .37885(5) ?
H143b H142'c . . .57183(6) ?
H143c H143'b . . .30420(4) ?
H144c H144'b . . .98142(14) ?
H442b H444'c . . .73860(12) ?
H442c H442'b . . .52160(7) ?
H443b H442'c . . .67962(7) ?
H443c H443'b . . .77679(9) ?
H444b H443'c . . .25547(3) ?
H444c H444'b . . .79853(8) ?
H202a H202'a . . .88619(9) ?
H202b H203'b . . .77374(9) ?
H203b H204'b . . .75616(11) ?
H205a H205'a . . .64606(11) ?
H205b H205'b . . .29740(4) ?
H303b H303'a . . .21935(4) ?
H402a H402'b . . .85969(9) ?
H402b H403'b . . .89784(15) ?

loop_
_geom_contact_atom_site_label_1
_geom_contact_atom_site_label_2
_geom_contact_distance
_geom_contact_site_symmetry_1
_geom_contact_site_symmetry_2
_geom_contact_publ_flag
Na C21 3.440(4) . . ?
Na C26 3.693(4) . . ?
Na C31 3.367(3) . . ?
Na C36 3.639(4) . . ?
Na C102 3.236(7) . . ?
Na C105 3.339(7) . . ?
Na C202 3.400(10) . . ?
Na C205 3.409(7) . . ?
Na C202' 3.110(11) . . ?
Na C205' 3.407(13) . . ?
Na H21 2.81(4) . . ?
Na H31 2.76(4) . . ?
Na H102a 3.5050(14) . . ?
Na H102b 3.1498(15) . . ?
Na H105b 3.4118(17) . . ?
Na H202b 3.2870(17) . . ?
Na H205a 3.5982(14) . . ?
Na H205b 3.4620(15) . . ?
Na H202'b 2.9219(17) . . ?
Na H205'b 3.4484(15) . . ?
O11 C12 2.418(4) . . ?
O11 C16 2.375(5) . . ?
O11 S1 3.082(3) . . ?
O11 O21 2.748(3) . . ?
O11 S2 3.000(3) . . ?
O11 O41 2.580(3) . . ?
O11 H21 2.05(4) . . ?
C11 C13 2.419(5) . . ?
C11 C14 2.834(5) . . ?
C11 C15 2.426(5) . . ?
C11 S1 2.780(4) . . ?
C11 S2 2.776(4) . . ?
C11 H11 1.79(4) . . ?
C12 C14 2.448(6) . . ?
C12 C15 2.782(6) . . ?
C12 C16 2.412(5) . . ?
C12 C42 2.802(5) . . ?
C12 H11 2.53(3) . . ?
C12 H13 2.043(3) . . ?
C13 C141 2.564(6) . . ?
C13 C142' 2.828(11) . . ?
C13 C15 2.378(6) . . ?
C13 C16 2.764(5) . . ?
C13 S1 2.746(4) . . ?
C13 H142'c 2.646(3) . . ?
C14 C142 2.545(8) . . ?
C14 C143 2.473(8) . . ?
C14 C144 2.663(9) . . ?
C14 C142' 2.673(12) . . ?
C14 C143' 2.442(11) . . ?
C14 C144' 2.383(11) . . ?
C14 C16 2.433(5) . . ?
C14 H13 2.037(5) . . ?
C14 H143b 2.694(4) . . ?
C14 H143c 2.607(4) . . ?
C14 H143'b 2.643(4) . . ?
C14 H143'c 2.570(5) . . ?
C14 H144'b 2.604(4) . . ?
C14 H144'c 2.553(4) . . ?
C14 H15 2.037(5) . . ?
C141 C15 2.560(5) . . ?
C141 H142a 2.136(5) . . ?
C141 H142b 2.133(6) . . ?
C141 H142c 2.129(5) . . ?
C141 H143a 1.930(4) . . ?
C141 H143b 1.923(5) . . ?
C141 H143c 1.925(5) . . ?
C141 H144a 2.190(5) . . ?
C141 H144b 2.187(5) . . ?
C141 H144c 2.188(5) . . ?
C141 H142'a 2.280(4) . . ?
C141 H142'b 2.276(5) . . ?
C141 H142'c 2.275(5) . . ?
C141 H143'a 2.098(5) . . ?
C141 H143'b 2.092(5) . . ?
C141 H143'c 2.096(5) . . ?
C141 H144'a 1.848(5) . . ?
C141 H144'b 1.848(6) . . ?
C141 H144'c 1.843(6) . . ?
C142 C143 2.470(12) . . ?
C142 C144 2.527(13) . . ?
C142 C142' 2.063(18) . . ?
C142 H143a 2.670(8) . . ?
C142 H143b 2.633(8) . . ?
C142 H144a 2.688(9) . . ?
C142 H142'a 2.261(8) . . ?
C142 H142'b 1.840(8) . . ?
C142 H144'b 1.826(8) . . ?
C143 C144 2.494(12) . . ?
C143 C144' 2.388(13) . . ?
C143 H142a 2.674(8) . . ?
C143 H144a 2.676(9) . . ?
C143 H144b 2.687(9) . . ?
C143 H142'a 1.586(8) . . ?
C143 H142'b 2.275(9) . . ?
C143 H143'a 1.531(9) . . ?
C143 H143'c 2.169(9) . . ?
C143 H144'a 2.484(8) . . ?
C144 C15 2.899(8) . . ?
C144 C303 2.960(15) . '3 566' ?
C144 C304 2.575(17) . '3 566' ?
C144 H142a 2.678(9) . . ?
C144 H142b 2.653(9) . . ?
C144 H143a 2.552(8) . . ?
C144 H143'a 1.979(8) . . ?
C144 H143'c 1.814(9) . . ?
C144 H144'a 1.857(9) . . ?
C144 H144'c 2.534(9) . . ?
C144 H15 2.446(7) . . ?
C144 H303a 2.675(9) . '3 566' ?
C144 H304a 2.268(9) . '3 566' ?
C144 H304b 2.271(9) . '3 566' ?
C142' C143' 2.41(2) . . ?
C142' C144' 2.501(19) . . ?
C142' H13 2.329(12) . . ?
C142' H142a 2.329(16) . . ?
C142' H142c 1.900(15) . . ?
C142' H143a 1.703(14) . . ?
C142' H143c 2.100(14) . . ?
C142' H143'b 2.383(14) . . ?
C142' H144'a 2.596(16) . . ?
C142' H144'c 2.609(15) . . ?
C143' C144' 2.548(16) . . ?
C143' O401' 2.967(14) . '3 566' ?
C143' H143a 1.563(11) . . ?
C143' H143b 2.076(13) . . ?
C143' H144a 2.245(11) . . ?
C143' H144b 1.691(12) . . ?
C143' H142'c 2.575(13) . . ?
C144' H142c 1.916(14) . . ?
C144' H143a 2.534(10) . . ?
C144' H144a 1.830(13) . . ?
C144' H144b 2.496(14) . . ?
C144' H144c 1.731(13) . . ?
C144' H142'a 2.681(11) . . ?
C144' H142'b 2.631(12) . . ?
C15 S2 2.731(4) . . ?
C16 C22 2.809(5) . . ?
C16 H15 2.040(4) . . ?
S1 O41 3.025(2) . . ?
S1 C41 2.772(3) . . ?
S1 C43 2.741(4) . . ?
S1 H11 2.80(4) . . ?
O21 C22 2.422(4) . . ?
O21 C26 2.380(4) . . ?
O21 S2 3.042(3) . . ?
O21 S3 3.000(3) . . ?
C21 C23 2.422(5) . . ?
C21 C24 2.834(5) . . ?
C21 C25 2.417(5) . . ?
C21 S2 2.766(3) . . ?
C21 S3 2.775(3) . . ?
C21 H21 1.76(5) . . ?
C22 C24 2.431(6) . . ?
C22 C25 2.760(5) . . ?
C22 C26 2.404(4) . . ?
C22 H21 2.41(5) . . ?
C22 H23 2.207(4) . . ?
C23 C241 2.549(6) . . ?
C23 C25 2.365(5) . . ?
C23 C26 2.761(4) . . ?
C23 S2 2.758(4) . . ?
C24 C242 2.477(10) . . ?
C24 C243 2.570(8) . . ?
C24 C244 2.513(6) . . ?
C24 C26 2.434(5) . . ?
C24 H23 2.211(3) . . ?
C24 H242b 2.668(4) . . ?
C24 H242c 2.624(4) . . ?
C24 H244b 2.670(3) . . ?
C24 H25 2.210(3) . . ?
C241 C25 2.568(6) . . ?
C241 H242a 2.023(5) . . ?
C241 H242b 2.026(4) . . ?
C241 H242c 2.024(5) . . ?
C241 H243a 2.065(5) . . ?
C241 H243b 2.062(5) . . ?
C241 H243c 2.068(4) . . ?
C241 H244a 2.063(4) . . ?
C241 H244b 2.064(4) . . ?
C241 H244c 2.060(4) . . ?
C242 C243 2.452(11) . . ?
C242 C244 2.514(9) . . ?
C242 H243a 2.628(8) . . ?
C242 H243c 2.608(8) . . ?
C243 C244 2.454(8) . . ?
C243 C25 2.891(8) . . ?
C243 H242a 2.623(8) . . ?
C243 H242b 2.606(7) . . ?
C243 H244a 2.636(6) . . ?
C243 H244c 2.604(6) . . ?
C243 H25 2.448(6) . . ?
C244 H242a 2.666(6) . . ?
C244 H243a 2.616(6) . . ?
C244 H243b 2.627(6) . . ?
C25 S3 2.755(4) . . ?
C26 C36 2.760(4) . . ?
C26 H25 2.213(4) . . ?
S2 H21 2.59(4) . . ?
O31 C32 2.418(4) . . ?
O31 C36 2.384(4) . . ?
O31 S3 3.014(3) . . ?
O31 O41 2.546(3) . . ?
O31 S4 3.056(2) . . ?
C31 C33 2.429(4) . . ?
C31 C34 2.854(5) . . ?
C31 C35 2.424(5) . . ?
C31 S3 2.788(3) . . ?
C31 S4 2.770(3) . . ?
C31 H31 1.83(4) . . ?
C32 C34 2.438(5) . . ?
C32 C35 2.765(5) . . ?
C32 C36 2.411(4) . . ?
C32 C46 2.832(4) . . ?
C32 H31 2.56(4) . . ?
C32 H33 2.026(3) . . ?
C33 C341 2.568(6) . . ?
C33 C344 2.852(7) . . ?
C33 C35 2.380(5) . . ?
C33 C36 2.766(4) . . ?
C33 S4 2.746(4) . . ?
C34 C342 2.506(7) . . ?
C34 C343 2.485(7) . . ?
C34 C344 2.508(6) . . ?
C34 C36 2.440(4) . . ?
C34 H33 2.037(3) . . ?
C34 H342b 2.692(3) . . ?
C34 H342c 2.679(3) . . ?
C34 H343b 2.681(4) . . ?
C34 H343c 2.653(4) . . ?
C34 H344c 2.664(3) . . ?
C34 H35 2.046(3) . . ?
C341 C35 2.545(5) . . ?
C341 H342a 2.061(4) . . ?
C341 H342b 2.063(3) . . ?
C341 H342c 2.060(4) . . ?
C341 H343a 2.054(4) . . ?
C341 H343b 2.054(4) . . ?
C341 H343c 2.050(4) . . ?
C341 H344a 2.017(4) . . ?
C341 H344b 2.022(4) . . ?
C341 H344c 2.029(4) . . ?
C341 H35 2.684(4) . . ?
C342 C343 2.501(7) . . ?
C342 C344 2.460(7) . . ?
C342 H343a 2.683(5) . . ?
C342 H343b 2.650(5) . . ?
C342 H344a 2.572(5) . . ?
C342 H344c 2.639(5) . . ?
C343 C344 2.487(8) . . ?
C343 H342a 2.676(5) . . ?
C343 H342c 2.682(4) . . ?
C343 H344a 2.666(5) . . ?
C343 H344b 2.642(5) . . ?
C344 H33 2.470(6) . . ?
C344 H342a 2.611(6) . . ?
C344 H342b 2.621(5) . . ?
C344 H343a 2.640(6) . . ?
C35 S3 2.740(3) . . ?
C36 H35 2.019(4) . . ?
O41 C42 2.399(3) . . ?
O41 C46 2.400(4) . . ?
O41 S4 3.052(3) . . ?
O41 O01 2.771(7) . '3 567' ?
O41 O01' 2.789(7) . '3 567' ?
O41 H11 1.96(4) . . ?
O41 H31 1.76(4) . . ?
C41 C43 2.450(4) . . ?
C41 C44 2.876(4) . . ?
C41 C45 2.443(5) . . ?
C41 S4 2.776(3) . . ?
C42 C44 2.441(5) . . ?
C42 C45 2.761(5) . . ?
C42 C46 2.404(5) . . ?
C42 H43 2.033(3) . . ?
C43 C441 2.561(5) . . ?
C43 C443' 2.808(10) . . ?
C43 C45 2.371(5) . . ?
C43 C46 2.768(4) . . ?
C43 H443'b 2.622(3) . . ?
C44 C442 2.653(9) . . ?
C44 C443 2.577(8) . . ?
C44 C444 2.545(8) . . ?
C44 C442' 2.400(11) . . ?
C44 C443' 2.498(9) . . ?
C44 C444' 2.441(10) . . ?
C44 C46 2.449(4) . . ?
C44 H43 2.035(3) . . ?
C44 H442'b 2.598(4) . . ?
C44 H442'c 2.552(4) . . ?
C44 H443'b 2.653(3) . . ?
C44 H443'c 2.684(3) . . ?
C44 H444'b 2.640(4) . . ?
C44 H444'c 2.609(4) . . ?
C44 H45 2.037(3) . . ?
C441 C45 2.577(5) . . ?
C441 H43 2.699(4) . . ?
C441 H442a 2.095(4) . . ?
C441 H442b 2.092(4) . . ?
C441 H442c 2.095(4) . . ?
C441 H443a 2.109(4) . . ?
C441 H443b 2.110(4) . . ?
C441 H443c 2.114(4) . . ?
C441 H444a 2.069(4) . . ?
C441 H444b 2.074(4) . . ?
C441 H444c 2.067(4) . . ?
C441 H442'a 2.002(4) . . ?
C441 H442'b 1.999(4) . . ?
C441 H442'c 2.006(4) . . ?
C441 H443'a 2.026(3) . . ?
C441 H443'b 2.031(4) . . ?
C441 H443'c 2.028(4) . . ?
C441 H444'a 2.112(4) . . ?
C441 H444'b 2.115(4) . . ?
C441 H444'c 2.111(4) . . ?
C442 C443 2.469(12) . . ?
C442 C444 2.493(12) . . ?
C442 C443' 2.783(13) . . ?
C442 H443a 2.553(8) . . ?
C442 H443b 2.686(9) . . ?
C442 H444a 2.582(8) . . ?
C442 H442'a 1.538(9) . . ?
C442 H442'c 2.301(9) . . ?
C442 H444'a 1.608(9) . . ?
C442 H444'b 2.437(9) . . ?
C442 H444'c 1.515(9) . . ?
C442 H45 2.628(7) . . ?
C443 C444 2.484(13) . . ?
C443 H442a 2.599(9) . . ?
C443 H442c 2.667(8) . . ?
C443 H444a 2.653(9) . . ?
C443 H444b 2.653(9) . . ?
C443 H442'a 1.672(9) . . ?
C443 H442'b 2.431(8) . . ?
C443 H443'a 1.766(9) . . ?
C443 H443'c 2.486(9) . . ?
C444 C442' 2.841(13) . . ?
C444 H442a 2.637(9) . . ?
C444 H443a 2.670(9) . . ?
C444 H443c 2.661(9) . . ?
C444 H443'a 1.561(8) . . ?
C444 H443'b 2.170(9) . . ?
C444 H444'a 1.853(9) . . ?
C444 H444'b 1.551(8) . . ?
C444 H444'c 2.541(8) . . ?
C442' C443' 2.493(14) . . ?
C442' C444' 2.476(16) . . ?
C442' C45 2.971(10) . . ?
C442' H442a 1.782(10) . . ?
C442' H442b 2.256(10) . . ?
C442' H443a 1.822(8) . . ?
C442' H443c 2.393(10) . . ?
C442' H444'c 2.657(10) . . ?
C442' H303'b 2.344(11) . . ?
C443' C444' 2.520(14) . . ?
C443' H142'a 2.622(9) . '3 466' ?
C443' H43 2.407(10) . . ?
C443' H443a 1.830(11) . . ?
C443' H443b 2.437(11) . . ?
C443' H444a 1.621(10) . . ?
C443' H444c 2.200(11) . . ?
C443' H442'a 2.646(11) . . ?
C444' C45 2.978(9) . . ?
C444' H442a 1.916(12) . . ?
C444' H442c 2.339(11) . . ?
C444' H444a 1.945(9) . . ?
C444' H444b 2.506(9) . . ?
C444' H442'b 2.558(11) . . ?
C444' H443'c 2.623(9) . . ?
C45 S4 2.736(3) . . ?
C45 H442'b 2.699(4) . . ?
C45 H444'c 2.660(3) . . ?
C46 H45 2.033(3) . . ?
S4 H31 2.80(4) . . ?
S4 H45 2.7990(9) . . ?
O101 C103 2.282(8) . . ?
O101 C104 2.328(7) . . ?
O101 H102a 1.951(3) . . ?
O101 H102b 1.962(4) . . ?
O101 H105a 1.917(4) . . ?
O101 H105b 1.928(3) . . ?
C102 C104 2.301(11) . . ?
C102 C105 2.264(11) . . ?
C102 H103a 1.856(8) . . ?
C102 H103b 1.932(8) . . ?
C103 C105 2.369(9) . . ?
C103 H102a 1.876(8) . . ?
C103 H102b 1.894(8) . . ?
C103 H104a 2.052(8) . . ?
C103 H104b 2.069(8) . . ?
C104 H103a 2.023(6) . . ?
C104 H103b 2.031(7) . . ?
C104 H105a 2.040(6) . . ?
C104 H105b 2.048(6) . . ?
C105 H104a 2.057(6) . . ?
C105 H104b 2.072(7) . . ?
O201 C203 2.272(15) . . ?
O201 C204 2.467(8) . . ?
O201 C203' 2.167(12) . . ?
O201 C204' 2.385(12) . . ?
O201 H202a 1.959(4) . . ?
O201 H202b 1.957(3) . . ?
O201 H205a 1.922(3) . . ?
O201 H205b 1.931(4) . . ?
O201 H202'a 2.147(4) . . ?
O201 H202'b 2.139(4) . . ?
O201 H203'b 2.467(3) . . ?
O201 H205'a 1.778(3) . . ?
O201 H205'b 1.780(4) . . ?
C202 C204 2.312(12) . . ?
C202 C205 2.285(12) . . ?
C202 H203a 2.042(10) . . ?
C202 H203b 2.006(12) . . ?
C202 H204a 2.611(11) . . ?
C202 H202'a 1.768(14) . . ?
C202 H202'b 1.837(10) . . ?
C202 H203'a 1.691(10) . . ?
C202 H204'a 2.124(11) . . ?
C202 H204'b 2.181(10) . . ?
C202 H205'a 2.377(10) . . ?
C202 H205'b 2.460(10) . . ?
C203 C205 2.302(17) . . ?
C203 C202' 2.32(2) . . ?
C203 H202a 2.057(18) . . ?
C203 H202b 1.965(14) . . ?
C203 H204a 2.23(2) . . ?
C203 H204b 2.222(15) . . ?
C203 H205b 2.508(15) . . ?
C203 H203'a 2.033(16) . . ?
C203 H203'b 1.710(15) . . ?
C203 H205'a 2.475(17) . . ?
C203 H205'b 2.215(15) . . ?
C204 C202' 2.944(14) . . ?
C204 C203' 2.519(18) . . ?
C204 H202a 2.635(8) . . ?
C204 H203a 2.132(8) . . ?
C204 H203b 2.136(8) . . ?
C204 H205a 1.941(8) . . ?
C204 H205b 1.955(8) . . ?
C204 H204'b 1.838(8) . . ?
C204 H205'b 1.782(8) . . ?
C205 C202' 2.674(14) . . ?
C205 C203' 2.848(16) . . ?
C205 C204' 2.204(14) . . ?
C205 H203b 2.622(8) . . ?
C205 H204a 2.078(8) . . ?
C205 H204b 2.034(8) . . ?
C205 H204'a 2.630(8) . . ?
C202' C204' 2.403(16) . . ?
C202' C205' 2.300(18) . . ?
C202' H203'a 2.002(11) . . ?
C202' H203'b 1.959(11) . . ?
C202' H205'a 2.613(11) . . ?
C203' C205' 2.35(2) . . ?
C203' H203a 1.557(16) . . ?
C203' H203b 1.88(2) . . ?
C203' H202'a 2.085(17) . . ?
C203' H202'b 2.164(17) . . ?
C203' H204'a 1.949(14) . . ?
C203' H204'b 1.93(2) . . ?
C204' H202a 2.028(11) . . ?
C204' H202b 2.288(9) . . ?
C204' H204a 1.769(9) . . ?
C204' H204b 1.899(10) . . ?
C204' H205b 2.522(12) . . ?
C204' H203'a 2.128(10) . . ?
C204' H203'b 2.115(8) . . ?
C204' H205'a 2.248(12) . . ?
C204' H205'b 2.246(12) . . ?
C205' H202a 2.343(14) . . ?
C205' H202b 2.651(12) . . ?
C205' H203b 2.216(14) . . ?
C205' H204a 1.910(13) . . ?
C205' H204b 1.969(13) . . ?
C205' H202'a 2.667(15) . . ?
C205' H204'a 2.250(14) . . ?
C205' H204'b 2.350(14) . . ?
O301 C303 2.375(12) . . ?
O301 C304 2.291(14) . . ?
O301 C303' 2.433(12) . . ?
O301 C304' 2.359(12) . . ?
O301 O01' 2.905(9) . '2 546' ?
O301 H302a 2.043(5) . . ?
O301 H302b 2.046(5) . . ?
O301 H305a 2.036(5) . . ?
O301 H305b 2.032(5) . . ?
C302 C304 2.356(13) . . ?
C302 C305 2.303(9) . . ?
C302 C304' 2.328(13) . . ?
C302 H303a 1.940(8) . . ?
C302 H303b 1.964(7) . . ?
C302 H303'a 2.114(8) . . ?
C302 H303'b 2.128(8) . . ?
C303 C305 2.281(12) . . ?
C303 H144b 2.377(12) . '3 566' ?
C303 H302a 1.921(10) . . ?
C303 H302b 1.946(12) . . ?
C303 H304a 2.108(11) . . ?
C303 H304b 2.132(10) . . ?
C303 H305b 2.674(11) . . ?
C303 H303'b 2.139(13) . . ?
C303 H304'a 2.191(10) . . ?
C304 C303' 2.171(17) . . ?
C304 H144a 2.421(13) . '3 566' ?
C304 H144b 2.411(14) . '3 566' ?
C304 H144c 2.456(14) . '3 566' ?
C304 H303a 2.145(12) . . ?
C304 H303b 2.136(13) . . ?
C304 H305a 1.892(14) . . ?
C304 H305b 1.890(14) . . ?
C304 H303'a 2.333(13) . . ?
C304 H304'a 1.616(13) . . ?
C304 H304'b 2.515(14) . . ?
C305 C303' 2.362(12) . . ?
C305 H304a 1.916(7) . . ?
C305 H304b 1.931(7) . . ?
C305 H304'a 2.067(6) . . ?
C305 H304'b 2.081(7) . . ?
C303' O401 2.659(13) . . ?
C303' H442'c 2.538(13) . . ?
C303' H302a 2.359(12) . . ?
C303' H303a 2.065(14) . . ?
C303' H304b 2.495(10) . . ?
C303' H305b 2.299(11) . . ?
C303' H304'a 1.966(10) . . ?
C303' H304'b 1.938(13) . . ?
C304' O401 2.932(13) . . ?
C304' H302b 2.456(11) . . ?
C304' H303b 1.770(12) . . ?
C304' H304a 2.527(14) . . ?
C304' H304b 1.632(13) . . ?
C304' H305a 2.360(11) . . ?
C304' H303'a 1.950(12) . . ?
C304' H303'b 1.980(11) . . ?
O401 C403 2.280(11) . . ?
O401 C404 2.262(10) . . ?
O401 C405' 2.366(11) . . ?
O401 H303b 2.485(8) . . ?
O401 H303'a 2.377(8) . . ?
O401 H303'b 2.350(8) . . ?
O401 H402a 1.902(8) . . ?
O401 H402b 1.898(8) . . ?
O401 H405a 1.863(8) . . ?
O401 H405b 1.876(9) . . ?
O401 H402'a 1.657(11) . . ?
O401 H402'b 1.644(8) . . ?
O401 H403'b 2.197(8) . . ?
O401 H405'a 2.622(9) . . ?
C402 C404 2.177(16) . . ?
C402 C405 2.164(18) . . ?
C402 O401' 2.00(2) . . ?
C402 C405' 2.50(2) . . ?
C402 H403a 1.794(14) . . ?
C402 H403b 2.183(18) . . ?
C402 H404a 2.693(15) . . ?
C402 H403'a 1.66(2) . . ?
C402 H404'a 2.597(15) . . ?
C402 H404'b 2.597(15) . . ?
C403 C405 2.255(13) . . ?
C403 O401' 2.055(14) . . ?
C403 H402a 1.952(12) . . ?
C403 H402b 1.947(11) . . ?
C403 H404a 1.796(13) . . ?
C403 H404b 1.839(10) . . ?
C403 H402'a 1.885(12) . . ?
C403 H402'b 2.543(11) . . ?
C403 H403'a 2.245(11) . . ?
C403 H405'a 2.659(9) . . ?
C403 H405'b 2.154(11) . . ?
C404 O401' 2.128(10) . . ?
C404 C402' 2.324(11) . . ?
C404 H403a 1.855(7) . . ?
C404 H403b 1.838(8) . . ?
C404 H405a 2.062(8) . . ?
C404 H405b 2.047(8) . . ?
C404 H402'a 2.338(6) . . ?
C404 H403'a 2.188(7) . . ?
C404 H403'b 2.225(7) . . ?
C404 H405'a 1.692(8) . . ?
C404 H405'b 1.737(9) . . ?
C405 H304'a 2.684(11) . . ?
C405 H404a 2.119(12) . . ?
C405 H404b 2.118(11) . . ?
C405 H402'a 2.108(14) . . ?
C405 H403'a 1.816(14) . . ?
C405 H403'b 2.689(11) . . ?
C405 H404'a 2.534(10) . . ?
C405 H404'b 2.534(10) . . ?
C405 H405'a 1.501(13) . . ?
C405 H405'b 2.519(13) . . ?
O401' C403' 2.308(12) . . ?
O401' H143'a 2.557(7) . '3 566' ?
O401' H402a 1.846(6) . . ?
O401' H403b 2.156(8) . . ?
O401' H404b 2.315(7) . . ?
O401' H405b 1.683(8) . . ?
O401' H402'b 2.264(6) . . ?
O401' H405'a 1.919(7) . . ?
O401' H405'b 1.908(6) . . ?
C402' C405' 2.285(12) . . ?
C402' H303'a 2.687(18) . . ?
C402' H402b 1.549(17) . . ?
C402' H403a 2.437(17) . . ?
C402' H403b 2.419(16) . . ?
C402' H405b 2.328(14) . . ?
C402' H403'a 1.976(14) . . ?
C402' H403'b 1.955(17) . . ?
C403' C405' 2.305(10) . . ?
C403' H402a 1.930(13) . . ?
C403' H403a 1.561(11) . . ?
C403' H403b 2.304(9) . . ?
C403' H404a 1.889(11) . . ?
C403' H404b 2.520(8) . . ?
C403' H405a 2.191(11) . . ?
C403' H405b 2.539(10) . . ?
C403' H402'a 2.012(11) . . ?
C403' H402'b 2.044(13) . . ?
C403' H404'a 2.139(10) . . ?
C403' H404'b 2.139(10) . . ?
C405' H403a 2.691(8) . . ?
C405' H403b 1.937(8) . . ?
C405' H404a 2.153(8) . . ?
C405' H405a 2.374(8) . . ?
C405' H402'a 1.895(7) . . ?
C405' H404'a 1.812(8) . . ?
C405' H404'b 1.812(8) . . ?
O01 O01 2.078(10) . '3 567' ?
O01 O01' 2.865(10) . '3 567' ?
O01' H102b 2.499(5) . . ?
H11 H21 2.37(6) . . ?
H13 H143b 2.3791(5) . . ?
H13 H142'b 2.1570(2) . . ?
H13 H142'c 2.0316(4) . . ?
H142a H142b 1.5512(2) . . ?
H142a H142c 1.5513(2) . . ?
H142a H142'a 2.1208(3) . . ?
H142a H142'b 2.2368(3) . . ?
H142a H144'b 2.1291(3) . . ?
H142a H144'c 1.3066(2) . . ?
H142b H142c 1.55133(19) . . ?
H142b H144'a 1.7472(3) . . ?
H142b H144'b 1.5171(2) . . ?
H142c H142'a 2.2109(3) . . ?
H142c H142'b 1.1990(2) . . ?
H142c H144'a 2.2168(3) . . ?
H142c H144'c 1.27042(15) . . ?
H143a H143b 1.5508(2) . . ?
H143a H143c 1.55129(16) . . ?
H143a H144a 2.3871(3) . . ?
H143a H142'a 1.44901(19) . . ?
H143a H142'c 2.1076(3) . . ?
H143a H143'a 1.25055(19) . . ?
H143a H143'b 1.81832(18) . . ?
H143a H144'a 2.2650(4) . . ?
H143b H143c 1.5513(2) . . ?
H143b H142'a 1.29882(13) . . ?
H143b H142'b 1.72095(17) . . ?
H143b H143'b 1.8237(3) . . ?
H143c H142'c 1.9930(3) . . ?
H143c H143'a 1.46410(19) . . ?
H143c H143'c 1.6892(2) . . ?
H144a H144b 1.55134(16) . . ?
H144a H144c 1.5513(2) . . ?
H144a H143'a 1.8986(3) . . ?
H144a H143'c 2.3684(3) . . ?
H144a H144'a 1.5794(2) . . ?
H144a H144'b 1.7547(3) . . ?
H144a H203'a 2.2508(4) . '2 556' ?
H144a H304a 2.1765(3) . '3 566' ?
H144a H304b 1.8744(2) . '3 566' ?
H144b H144c 1.5513(2) . . ?
H144b H143'a 1.83232(18) . . ?
H144b H143'c 1.1465(2) . . ?
H144b H144'b 2.2470(2) . . ?
H144b H15 2.3927(5) . . ?
H144b H303a 2.1331(3) . '3 566' ?
H144b H304b 2.0897(3) . '3 566' ?
H144c H144'a 2.1929(3) . . ?
H144c H15 2.0931(3) . . ?
H144c H303a 2.3966(4) . '3 566' ?
H144c H304a 1.8795(2) . '3 566' ?
H142'a H142'b 1.5513(3) . . ?
H142'a H142'c 1.5514(2) . . ?
H142'a H443'a 2.1180(2) . '3 466' ?
H142'b H142'c 1.5514(2) . . ?
H142'b H144'c 2.3208(3) . . ?
H142'c H143'b 2.2325(3) . . ?
H143'a H143'b 1.5510(2) . . ?
H143'a H143'c 1.55118(19) . . ?
H143'b H143'c 1.55134(18) . . ?
H143'b H402b 2.3943(3) . . ?
H144'a H144'b 1.55118(18) . . ?
H144'a H144'c 1.5512(3) . . ?
H144'b H144'c 1.5514(2) . . ?
H23 H244b 2.1764(3) . . ?
H242a H242b 1.5511(3) . . ?
H242a H242c 1.55121(16) . . ?
H242b H242c 1.55130(16) . . ?
H242b H243c 2.3973(4) . . ?
H243a H243b 1.55141(16) . . ?
H243a H243c 1.5513(3) . . ?
H243b H243c 1.55140(16) . . ?
H243b H25 2.3028(4) . . ?
H243c H25 2.0727(3) . . ?
H244a H244b 1.55130(16) . . ?
H244a H244c 1.55111(16) . . ?
H244b H244c 1.5515(3) . . ?
H33 H344b 2.2973(4) . . ?
H33 H344c 2.1878(2) . . ?
H342a H342b 1.5514(3) . . ?
H342a H342c 1.5512(2) . . ?
H342a H344a 2.3594(3) . . ?
H342b H342c 1.55125(19) . . ?
H342c H35 2.3869(4) . . ?
H343a H343b 1.5514(2) . . ?
H343a H343c 1.55136(18) . . ?
H343b H343c 1.5513(2) . . ?
H343b H35 2.3274(4) . . ?
H344a H344b 1.55305(18) . . ?
H344a H344c 1.5530(2) . . ?
H344b H344c 1.5512(2) . . ?
H43 H444b 2.3954(3) . . ?
H43 H443'b 2.0656(3) . . ?
H43 H443'c 2.2296(2) . . ?
H442a H442b 1.5514(3) . . ?
H442a H442c 1.5514(2) . . ?
H442a H443a 2.3228(3) . . ?
H442a H444a 2.3661(3) . . ?
H442a H442'a 1.36287(15) . . ?
H442a H442'b 1.9193(2) . . ?
H442a H444'a 1.5162(2) . . ?
H442a H444'c 2.1698(4) . . ?
H442b H442c 1.55145(18) . . ?
H442b H442'b 1.9290(2) . . ?
H442b H444'a 1.4271(2) . . ?
H442b H444'b 2.0585(2) . . ?
H442c H442'a 1.5411(2) . . ?
H442c H442'c 1.9741(3) . . ?
H442c H444'c 2.1145(3) . . ?
H443a H443b 1.5513(2) . . ?
H443a H443c 1.5513(2) . . ?
H443a H442'a 1.42629(16) . . ?
H443a H442'c 1.9283(3) . . ?
H443a H443'a 1.55296(18) . . ?
H443a H443'b 1.9589(3) . . ?
H443b H443c 1.55124(18) . . ?
H443b H442'a 1.7269(3) . . ?
H443b H442'b 2.1622(3) . . ?
H443b H443'b 2.2105(3) . . ?
H443b H303'b 1.8475(2) . . ?
H443c H442'c 2.1124(2) . . ?
H443c H443'a 1.8344(2) . . ?
H443c H443'c 2.2572(3) . . ?
H444a H444b 1.5515(2) . . ?
H444a H444c 1.5515(3) . . ?
H444a H443'a 1.28810(16) . . ?
H444a H443'c 1.6739(3) . . ?
H444a H444'a 1.6726(2) . . ?
H444a H444'b 2.0666(3) . . ?
H444b H444c 1.5513(2) . . ?
H444b H443'a 1.6289(3) . . ?
H444b H443'b 1.7938(2) . . ?
H444b H444'b 2.2709(3) . . ?
H444c H443'c 1.7614(2) . . ?
H444c H444'a 1.7828(2) . . ?
H444c H444'c 2.2283(3) . . ?
H442'a H442'b 1.5512(2) . . ?
H442'a H442'c 1.55131(19) . . ?
H442'b H442'c 1.5513(2) . . ?
H442'b H444'c 2.3849(3) . . ?
H442'b H45 2.2899(4) . . ?
H442'b H304'b 2.3180(3) . . ?
H442'c H303'b 1.6567(2) . . ?
H443'a H443'b 1.5514(2) . . ?
H443'a H443'c 1.5518(2) . . ?
H443'b H443'c 1.55160(18) . . ?
H444'a H444'b 1.5515(2) . . ?
H444'a H444'c 1.55144(18) . . ?
H444'b H444'c 1.55124(18) . . ?
H444'c H45 2.2281(3) . . ?
H102a H102b 1.5513(2) . . ?
H102a H103a 1.9831(3) . . ?
H102a H205a 2.1440(4) . . ?
H102b H103b 1.9835(3) . . ?
H103a H103b 1.55133(18) . . ?
H103a H104a 2.1762(3) . . ?
H103b H104b 2.1751(3) . . ?
H104a H104b 1.55131(18) . . ?
H104a H105a 2.1726(3) . . ?
H104b H105b 2.1727(3) . . ?
H105a H105b 1.55129(18) . . ?
H105a H203b 2.3762(3) . '3 667' ?
H202a H202b 1.5514(3) . . ?
H202a H203a 2.3696(3) . . ?
H202a H202'b 1.59074(16) . . ?
H202a H203'a 1.5412(2) . . ?
H202a H203'b 2.0101(3) . . ?
H202a H204'a 2.1851(3) . . ?
H202b H203b 2.3838(3) . . ?
H202b H202'a 2.2154(4) . . ?
H202b H202'b 1.54141(16) . . ?
H202b H203'a 1.6744(2) . . ?
H203a H203b 1.55133(18) . . ?
H203a H204a 2.3767(3) . . ?
H203a H203'a 1.7854(3) . . ?
H203a H203'b 2.1527(2) . . ?
H203a H204'a 1.15121(17) . . ?
H203a H204'b 1.00099(10) . . ?
H203b H204b 2.3708(3) . . ?
H203b H203'b 1.9497(3) . . ?
H203b H204'a 2.1255(4) . . ?
H203b H205'b 2.2416(4) . . ?
H204a H204b 1.55133(19) . . ?
H204a H205a 2.1709(4) . . ?
H204a H204'a 1.26697(16) . . ?
H204a H205'a 1.5871(2) . . ?
H204b H205b 2.1455(3) . . ?
H204b H204'a 1.9132(2) . . ?
H204b H204'b 2.0307(2) . . ?
H204b H205'a 2.0297(2) . . ?
H204b H205'b 2.0386(2) . . ?
H205a H205b 1.5513(2) . . ?
H205a H205'b 1.6173(2) . . ?
H205b H205'a 1.5985(2) . . ?
H202'a H202'b 1.5515(3) . . ?
H202'a H203'a 2.3072(3) . . ?
H202'b H203'b 2.2870(2) . . ?
H203'a H203'b 1.5512(2) . . ?
H203'a H204'a 2.2926(3) . . ?
H203'a H304a 2.2323(3) . 4 ?
H203'b H204'b 2.2930(3) . . ?
H204'a H204'b 1.5511(3) . . ?
H205'a H205'b 1.5514(3) . . ?
H302a H302b 1.5513(2) . . ?
H302a H303a 2.0491(2) . . ?
H302b H303b 2.0496(2) . . ?
H302b H303'a 2.1479(3) . . ?
H302b H303'b 1.5114(2) . . ?
H303a H303b 1.5512(2) . . ?
H303a H304a 2.3124(2) . . ?
H303a H303'a 1.6092(2) . . ?
H303b H304b 2.3105(3) . . ?
H303b H303'b 1.53127(18) . . ?
H303b H304'a 1.9549(2) . . ?
H304a H304b 1.5511(2) . . ?
H304a H305a 2.1287(3) . . ?
H304b H305a 2.3756(4) . . ?
H304b H305b 2.1215(2) . . ?
H304b H304'a 1.09548(11) . . ?
H305a H305b 1.55142(18) . . ?
H305b H304'a 1.7783(2) . . ?
H305b H304'b 1.25213(18) . . ?
H303'a H303'b 1.55103(18) . . ?
H303'a H304'a 2.0883(2) . . ?
H303'b H304'b 2.0872(2) . . ?
H304'a H304'b 1.55150(18) . . ?
H304'a H405b 2.1773(3) . . ?
H402a H402a 2.2781(3) . '3 566' ?
H402a H402b 1.5514(2) . . ?
H402a H403b 2.2897(3) . . ?
H402a H402'a 1.09364(11) . . ?
H402a H403'b 2.0467(2) . . ?
H402b H403a 1.8787(2) . . ?
H402b H402'a 2.2779(3) . . ?
H402b H402'b 1.49222(16) . . ?
H402b H403'a 1.6421(2) . . ?
H403a H403b 1.5512(2) . . ?
H403a H404a 1.9002(3) . . ?
H403a H403'a 2.3363(3) . . ?
H403a H403'b 1.10744(11) . . ?
H403a H404'a 1.51162(17) . . ?
H403a H404'b 1.51154(17) . . ?
H403b H404b 1.8999(3) . . ?
H403b H402'a 2.1052(3) . . ?
H403b H403'b 2.3332(3) . . ?
H403b H404'a 1.4386(2) . . ?
H403b H404'b 1.4386(2) . . ?
H403b H405'b 1.80711(19) . . ?
H404a H404b 1.5513(2) . . ?
H404a H405a 2.2613(4) . . ?
H404a H403'a 2.2159(3) . . ?
H404a H403'b 2.2900(4) . . ?
H404a H404'a 1.16960(12) . . ?
H404a H404'b 1.16951(12) . . ?
H404b H405b 2.2625(3) . . ?
H404b H404'a 1.11043(13) . . ?
H404b H404'b 1.11052(13) . . ?
H404b H405'a 1.4718(2) . . ?
H404b H405'b 1.05570(13) . . ?
H405a H405b 1.5512(2) . . ?
H405a H403'a 1.8882(2) . . ?
H405a H405'a 2.0294(3) . . ?
H405b H402'a 2.1966(3) . . ?
H405b H405'a 1.05124(11) . . ?
H405b H405'b 2.3347(3) . . ?
H402'a H402'b 1.55136(19) . . ?
H402'b H403'b 2.2444(3) . . ?
H403'a H403'b 1.5515(3) . . ?
H403'b H404'a 2.3461(3) . . ?
H403'b H404'b 2.3460(3) . . ?
H404'a H405'b 1.8333(2) . . ?
H404'b H405'b 1.8334(2) . . ?
H405'a H405'b 1.5513(2) . . ?

loop_
_geom_hbond_atom_site_label_D
_geom_hbond_atom_site_label_H
_geom_hbond_atom_site_label_A
_geom_hbond_site_symmetry_D
_geom_hbond_site_symmetry_H
_geom_hbond_site_symmetry_A
_geom_hbond_distance_DH
_geom_hbond_distance_HA
_geom_hbond_distance_DA
_geom_hbond_angle_DHA
_geom_hbond_publ_flag
? ? ? ? ? ? ? ? ? ? ?

loop_
_geom_torsion_atom_site_label_1
_geom_torsion_atom_site_label_2
_geom_torsion_atom_site_label_3
_geom_torsion_atom_site_label_4
_geom_torsion_site_symmetry_1
_geom_torsion_site_symmetry_2
_geom_torsion_site_symmetry_3
_geom_torsion_site_symmetry_4
_geom_torsion
_geom_torsion_publ_flag
? ? ? ? ? ? ? ? ? ?
